data_7109731
loop_
_publ_author_name
'Takahiro Kikunaga'
'Takahiro Matsumoto'
'Takehiro Ohta'
'Hidetaka Nakai'
'Yoshinori Naruta'
'Kwang-Hyun Ahn'
'Yoshihito Watanabe'
'Seiji Ogo'

_publ_section_title
;
 Isolation of a MnIV acylperoxo complex and its monooxidation ability
;
_journal_name_full Chem.Commun.
_journal_page_first 8356
_journal_paper_doi 10.1039/c3cc43447h
_journal_volume 49
_journal_year 2013
_chemical_absolute_configuration 'CHOOSE rm ad rmad syn or unk'
_chemical_formula_moiety 'C36.37 H58.48 Mn N2 O6.37'
_chemical_formula_sum 'C36.37 H58.48 Mn N2 O6.37'
_chemical_formula_weight 680.65
_space_group_IT_number 29
_symmetry_cell_setting orthorhombic
_symmetry_Int_Tables_number 29
_symmetry_space_group_name_Hall 'P 2c -2ac'
_symmetry_space_group_name_H-M 'P c a 21'
_atom_sites_solution_hydrogens geom
_atom_sites_solution_primary direct
_atom_sites_solution_secondary difmap
_cell_angle_alpha 90.0000
_cell_angle_beta 90.0000
_cell_angle_gamma 90.0000
_cell_formula_units_Z 4
_cell_length_a 22.395(4)
_cell_length_b 14.688(3)
_cell_length_c 11.2482(19)
_cell_measurement_reflns_used 8111
_cell_measurement_temperature 93
_cell_measurement_theta_max 25.40
_cell_measurement_theta_min 2.80
_cell_volume 3700.0(12)
_computing_cell_refinement 'CrystalClear-SM Expert 2.0 r15'
_computing_data_collection 'CrystalClear-SM Expert 2.0 r15 (Rigaku, 2011)'
_computing_data_reduction 'CrystalClear-SM Expert 2.0 r15'
_computing_molecular_graphics 'CrystalStructure 4.1'
_computing_publication_material 'CrystalStructure 4.1 (Rigaku, 2013)'
_computing_structure_refinement 'SHELXL97 (Sheldrick, 2008)'
_computing_structure_solution 'SIR92 (Altomare, et al., 1994)'
_diffrn_ambient_temperature 93
_diffrn_detector_area_resol_mean 7.111
_diffrn_measured_fraction_theta_full 0.997
_diffrn_measured_fraction_theta_max 0.997
_diffrn_measurement_device_type 'Rigaku Saturn724'
_diffrn_measurement_method \w
_diffrn_radiation_type 'Mo K\a'
_diffrn_radiation_wavelength 0.71075
_diffrn_reflns_av_R_equivalents 0.0612
_diffrn_reflns_limit_h_max 26
_diffrn_reflns_limit_h_min -24
_diffrn_reflns_limit_k_max 17
_diffrn_reflns_limit_k_min -17
_diffrn_reflns_limit_l_max 13
_diffrn_reflns_limit_l_min -11
_diffrn_reflns_number 24034
_diffrn_reflns_theta_full 25.35
_diffrn_reflns_theta_max 25.35
_diffrn_reflns_theta_min 3.32
_diffrn_standards_number 0
_exptl_absorpt_coefficient_mu 0.402
_exptl_absorpt_correction_T_max 0.988
_exptl_absorpt_correction_T_min 0.700
_exptl_absorpt_correction_type multi-scan
_exptl_absorpt_process_details 'REQAB (Rigaku, 1998)'
_exptl_crystal_colour brown
_exptl_crystal_density_diffrn 1.222
_exptl_crystal_density_method 'not measured'
_exptl_crystal_description platelet
_exptl_crystal_F_000 1466.64
_exptl_crystal_size_max 0.350
_exptl_crystal_size_mid 0.100
_exptl_crystal_size_min 0.030
_refine_diff_density_max 0.54
_refine_diff_density_min -0.40
_refine_ls_abs_structure_details 'Flack, H. D. (1983), Acta Cryst. A39, 876-881. 2936 Friedel Pairs'
_refine_ls_abs_structure_Flack -0.016(17)
_refine_ls_extinction_method none
_refine_ls_goodness_of_fit_ref 0.989
_refine_ls_hydrogen_treatment constr
_refine_ls_number_parameters 462
_refine_ls_number_reflns 6498
_refine_ls_number_restraints 74
_refine_ls_R_factor_gt 0.0408
_refine_ls_shift/su_max 0.002
_refine_ls_structure_factor_coef Fsqd
_refine_ls_weighting_details 'w = 1/[\s^2^(Fo^2^)+(0.0404P)^2^+0.0000P] where P=(Fo^2^+2Fc^2^)/3'
_refine_ls_weighting_scheme calc
_refine_ls_wR_factor_ref 0.0902
_reflns_number_gt 5377
_reflns_number_total 6498
_reflns_threshold_expression F^2^>2.0\s(F^2^)
_cod_data_source_file c3cc43447h.txt
_cod_data_source_block SX181
_cod_database_code 7109731

loop_
_symmetry_equiv_pos_site_id
_symmetry_equiv_pos_as_xyz
1 +X,+Y,+Z
2 1/2-X,+Y,1/2+Z
3 1/2+X,-Y,+Z
4 -X,-Y,1/2+Z

loop_
_atom_site_label
_atom_site_type_symbol
_atom_site_fract_x
_atom_site_fract_y
_atom_site_fract_z
_atom_site_U_iso_or_equiv
_atom_site_adp_type
_atom_site_occupancy
_atom_site_symmetry_multiplicity
_atom_site_calc_flag
_atom_site_refinement_flags
_atom_site_disorder_assembly
_atom_site_disorder_group
Mn1 Mn 0.420448(16) 0.46654(3) 0.48107(5) 0.02320(12) Uani 1 4 d . . .
O1 O 0.34551(8) 0.41135(12) 0.4972(2) 0.0225(4) Uani 1 4 d . . .
O2 O 0.39144(9) 0.57084(14) 0.4041(2) 0.0335(6) Uani 1 4 d . . .
N1 N 0.45761(10) 0.36919(16) 0.5795(2) 0.0247(6) Uani 1 4 d . . .
N2 N 0.50160(9) 0.51958(15) 0.4903(3) 0.0338(6) Uani 1 4 d . . .
C1 C 0.33155(12) 0.32679(18) 0.5250(2) 0.0179(7) Uani 1 4 d . . .
C2 C 0.27305(11) 0.29271(17) 0.4966(3) 0.0180(6) Uani 1 4 d . . .
C3 C 0.25896(13) 0.20620(19) 0.5352(3) 0.0190(6) Uani 1 4 d . . .
H3 H 0.22027 0.18385 0.51653 0.0228 Uiso 1 4 calc R . .
C4 C 0.29697(12) 0.1483(2) 0.5998(3) 0.0195(7) Uani 1 4 d . . .
C5 C 0.35382(13) 0.1806(2) 0.6210(3) 0.0218(7) Uani 1 4 d . . .
H5 H 0.38154 0.14297 0.66187 0.0261 Uiso 1 4 calc R . .
C6 C 0.37186(12) 0.2678(2) 0.5839(3) 0.0202(7) Uani 1 4 d . . .
C7 C 0.22844(12) 0.35156(19) 0.4272(3) 0.0197(6) Uani 1 4 d . . .
C8 C 0.21250(12) 0.43805(19) 0.4963(3) 0.0244(7) Uani 1 4 d . . .
H8A H 0.19258 0.42142 0.57078 0.0293 Uiso 1 4 calc R . .
H8B H 0.18569 0.47587 0.44831 0.0293 Uiso 1 4 calc R . .
H8C H 0.24902 0.4722 0.51404 0.0293 Uiso 1 4 calc R . .
C9 C 0.25585(14) 0.3769(2) 0.3061(3) 0.0268(7) Uani 1 4 d . . .
H9A H 0.26559 0.32122 0.2622 0.0322 Uiso 1 4 calc R . .
H9B H 0.2923 0.41253 0.31875 0.0322 Uiso 1 4 calc R . .
H9C H 0.22712 0.41303 0.26042 0.0322 Uiso 1 4 calc R . .
C10 C 0.17032(12) 0.3004(2) 0.4024(3) 0.0262(7) Uani 1 4 d . . .
H10A H 0.15119 0.28433 0.47792 0.0314 Uiso 1 4 calc R . .
H10B H 0.17905 0.24487 0.35747 0.0314 Uiso 1 4 calc R . .
H10C H 0.14346 0.33934 0.35608 0.0314 Uiso 1 4 calc R . .
C11 C 0.27404(13) 0.0563(2) 0.6434(3) 0.0232(7) Uani 1 4 d . . .
C12 C 0.21541(13) 0.0697(2) 0.7142(3) 0.0296(8) Uani 1 4 d . . .
H12A H 0.18448 0.09384 0.66124 0.0355 Uiso 1 4 calc R . .
H12B H 0.22229 0.11256 0.77947 0.0355 Uiso 1 4 calc R . .
H12C H 0.20233 0.01102 0.74657 0.0355 Uiso 1 4 calc R . .
C13 C 0.26139(16) -0.0060(2) 0.5365(3) 0.0332(8) Uani 1 4 d . . .
H13A H 0.23036 0.02152 0.48663 0.0398 Uiso 1 4 calc R . .
H13B H 0.24775 -0.06552 0.56487 0.0398 Uiso 1 4 calc R . .
H13C H 0.29798 -0.0136 0.48977 0.0398 Uiso 1 4 calc R . .
C14 C 0.31881(14) 0.0083(2) 0.7242(3) 0.0300(8) Uani 1 4 d . . .
H14A H 0.30174 -0.04926 0.75212 0.0360 Uiso 1 4 calc R . .
H14B H 0.32788 0.04731 0.79252 0.0360 Uiso 1 4 calc R . .
H14C H 0.35558 -0.00391 0.6797 0.0360 Uiso 1 4 calc R . .
C15 C 0.43202(13) 0.2952(2) 0.6122(3) 0.0252(7) Uani 1 4 d . . .
H15 H 0.45489 0.25455 0.65958 0.0303 Uiso 1 4 calc R . .
C16 C 0.51744(13) 0.3941(2) 0.6240(4) 0.0376(9) Uani 1 4 d . . .
H16A H 0.54155 0.33876 0.6386 0.0451 Uiso 1 4 calc R . .
H16B H 0.51403 0.42847 0.69943 0.0451 Uiso 1 4 calc R . .
C17 C 0.54684(13) 0.4531(2) 0.5283(4) 0.0419(10) Uani 1 4 d . . .
H17A H 0.58225 0.48475 0.56104 0.0503 Uiso 1 4 calc R . .
H17B H 0.55966 0.41512 0.46029 0.0503 Uiso 1 4 calc R . .
C18 C 0.51445(12) 0.6033(2) 0.4721(4) 0.0338(8) Uani 1 4 d . . .
H18 H 0.55443 0.62144 0.48741 0.0406 Uiso 1 4 calc R . .
C19 C 0.41459(12) 0.65298(19) 0.3961(3) 0.0244(7) Uani 1 4 d . . .
C20 C 0.37923(13) 0.7248(2) 0.3481(3) 0.0237(7) Uani 1 4 d . . .
C21 C 0.40448(13) 0.8099(2) 0.3411(3) 0.0233(7) Uani 1 4 d . . .
H21 H 0.38091 0.85749 0.30839 0.0280 Uiso 1 4 calc R . .
C22 C 0.46325(13) 0.8321(2) 0.3792(3) 0.0235(7) Uani 1 4 d . . .
C23 C 0.49659(13) 0.7619(2) 0.4209(3) 0.0277(7) Uani 1 4 d . . .
H23 H 0.53662 0.77329 0.44461 0.0332 Uiso 1 4 calc R . .
C24 C 0.47392(13) 0.6727(2) 0.4305(3) 0.0278(8) Uani 1 4 d . . .
C25 C 0.31509(13) 0.7062(2) 0.3060(3) 0.0266(7) Uani 1 4 d . . .
C26 C 0.27686(13) 0.6744(2) 0.4128(3) 0.0339(8) Uani 1 4 d . . .
H26A H 0.23592 0.66261 0.38615 0.0407 Uiso 1 4 calc R . .
H26B H 0.27654 0.7219 0.47394 0.0407 Uiso 1 4 calc R . .
H26C H 0.29391 0.61841 0.44598 0.0407 Uiso 1 4 calc R . .
C27 C 0.31465(14) 0.6347(2) 0.2081(3) 0.0326(8) Uani 1 4 d . . .
H27A H 0.27332 0.6209 0.18584 0.0391 Uiso 1 4 calc R . .
H27B H 0.33414 0.57911 0.23682 0.0391 Uiso 1 4 calc R . .
H27C H 0.33621 0.65789 0.13863 0.0391 Uiso 1 4 calc R . .
C28 C 0.28510(14) 0.7919(2) 0.2563(4) 0.0368(9) Uani 1 4 d . . .
H28A H 0.28244 0.83815 0.31887 0.0442 Uiso 1 4 calc R . .
H28B H 0.24489 0.77674 0.22819 0.0442 Uiso 1 4 calc R . .
H28C H 0.3088 0.81569 0.18993 0.0442 Uiso 1 4 calc R . .
C29 C 0.48521(14) 0.9309(2) 0.3712(3) 0.0266(7) Uani 1 4 d . . .
C30 C 0.44343(14) 0.9932(2) 0.4424(3) 0.0330(8) Uani 1 4 d . . .
H30A H 0.44197 0.97269 0.52526 0.0396 Uiso 1 4 calc R . .
H30B H 0.40324 0.99089 0.40808 0.0396 Uiso 1 4 calc R . .
H30C H 0.45839 1.05589 0.43941 0.0396 Uiso 1 4 calc R . .
C31 C 0.48601(18) 0.9620(2) 0.2410(3) 0.0379(9) Uani 1 4 d . . .
H31A H 0.50221 1.02388 0.23615 0.0455 Uiso 1 4 calc R . .
H31B H 0.44525 0.96138 0.20933 0.0455 Uiso 1 4 calc R . .
H31C H 0.51109 0.92062 0.19435 0.0455 Uiso 1 4 calc R . .
C32 C 0.54813(14) 0.9408(2) 0.4231(4) 0.0370(9) Uani 1 4 d . . .
H32A H 0.56108 1.00434 0.41657 0.0443 Uiso 1 4 calc R . .
H32B H 0.57581 0.90166 0.37908 0.0443 Uiso 1 4 calc R . .
H32C H 0.54774 0.92272 0.50699 0.0443 Uiso 1 4 calc R . .
O3 O 0.44291(11) 0.40552(17) 0.3140(2) 0.0487(7) Uani 1 4 d . . .
O4A O 0.51801(16) 0.3241(3) 0.2577(5) 0.0426(12) Uani 0.627(5) 4 d PDU A 1
O4B O 0.5029(3) 0.3265(6) 0.1969(6) 0.0459(17) Uani 0.373(5) 4 d PDU A 2
C33 C 0.46148(13) 0.3335(2) 0.2731(3) 0.0377(8) Uani 1 4 d DU . .
C34 C 0.42045(9) 0.25223(14) 0.2670(2) 0.0570(11) Uani 1 4 d DU A .
H34A H 0.4427 0.19932 0.23781 0.0684 Uiso 0.627(5) 4 calc PR A 1
H34B H 0.3873 0.26542 0.21282 0.0684 Uiso 0.627(5) 4 calc PR A 1
H34C H 0.40469 0.23914 0.34649 0.0684 Uiso 0.627(5) 4 calc PR A 1
H34D H 0.44019 0.20289 0.2235 0.0684 Uiso 0.373(5) 4 calc PR A 2
H34E H 0.38354 0.26926 0.22587 0.0684 Uiso 0.373(5) 4 calc PR A 2
H34F H 0.41097 0.23172 0.34775 0.0684 Uiso 0.373(5) 4 calc PR A 2
O5 O 0.41153(9) 0.54387(14) 0.6682(2) 0.0505(8) Uani 1 4 d R . .
H5O H 0.43914 0.57565 0.69384 0.0606 Uiso 1 4 calc R . .
C35 C 0.35641(18) 0.5795(4) 0.7033(4) 0.0731(15) Uani 1 4 d . . .
H35A H 0.32653 0.53078 0.70452 0.0877 Uiso 1 4 calc R . .
H35B H 0.34401 0.62682 0.64707 0.0877 Uiso 1 4 calc R . .
H35C H 0.36004 0.60593 0.78301 0.0877 Uiso 1 4 calc R . .
O6A O 0.5777(4) 0.1701(4) 0.3187(9) 0.146(4) Uani 0.627(5) 4 d PDU A 1
H6AO H 0.55863 0.21795 0.29969 0.1754 Uiso 0.627(5) 4 calc PR A 1
C36A C 0.6065(6) 0.1982(7) 0.4263(10) 0.121(5) Uani 0.627(5) 4 d PDU A 1
H36A H 0.57786 0.19576 0.49209 0.1452 Uiso 0.627(5) 4 calc PR A 1
H36B H 0.62126 0.2606 0.4172 0.1452 Uiso 0.627(5) 4 calc PR A 1
H36C H 0.64007 0.15738 0.44319 0.1452 Uiso 0.627(5) 4 calc PR A 1
O6B O 0.5623(4) 0.1744(6) 0.1941(7) 0.070(3) Uani 0.373(5) 4 d PDU A 2
H6BO H 0.54273 0.22402 0.19423 0.0836 Uiso 0.373(5) 4 calc PR A 2
C36B C 0.6172(4) 0.2043(8) 0.1414(11) 0.069(3) Uani 0.373(5) 4 d PDU A 2
H36D H 0.63296 0.15627 0.08971 0.0824 Uiso 0.373(5) 4 calc PR A 2
H36E H 0.64627 0.21778 0.20411 0.0824 Uiso 0.373(5) 4 calc PR A 2
H36F H 0.60993 0.25935 0.09428 0.0824 Uiso 0.373(5) 4 calc PR A 2
O7B O 0.5518(3) 0.2031(5) 0.4435(6) 0.047(2) Uani 0.373(5) 4 d PDU A 2
H7BO H 0.55482 0.19507 0.36883 0.0568 Uiso 0.373(5) 4 calc PR A 2
C37B C 0.6120(4) 0.1799(10) 0.4751(17) 0.064(4) Uani 0.373(5) 4 d PDU A 2
H37A H 0.61564 0.17769 0.56192 0.0772 Uiso 0.373(5) 4 calc PR A 2
H37B H 0.63937 0.22583 0.44335 0.0772 Uiso 0.373(5) 4 calc PR A 2
H37C H 0.62201 0.12015 0.44177 0.0772 Uiso 0.373(5) 4 calc PR A 2

loop_
_atom_site_aniso_label
_atom_site_aniso_U_11
_atom_site_aniso_U_22
_atom_site_aniso_U_33
_atom_site_aniso_U_12
_atom_site_aniso_U_13
_atom_site_aniso_U_23
Mn1 0.01184(19) 0.0153(2) 0.0425(3) -0.00085(17) -0.0021(2) 0.0049(3)
O1 0.0161(9) 0.0170(10) 0.0343(13) -0.0014(8) -0.0032(10) 0.0062(11)
O2 0.0157(10) 0.0203(11) 0.0646(16) -0.0061(9) -0.0106(11) 0.0095(11)
N1 0.0131(13) 0.0178(14) 0.0432(18) 0.0003(10) -0.0037(12) 0.0026(12)
N2 0.0144(11) 0.0198(14) 0.067(2) 0.0005(10) -0.0004(17) 0.0082(16)
C1 0.0170(14) 0.0150(14) 0.0216(18) -0.0026(12) 0.0043(11) -0.0018(11)
C2 0.0178(13) 0.0183(13) 0.0180(17) 0.0002(11) 0.0022(13) -0.0035(14)
C3 0.0152(15) 0.0210(15) 0.0208(17) -0.0016(13) 0.0007(12) -0.0022(13)
C4 0.0171(15) 0.0195(15) 0.0220(18) -0.0015(12) 0.0040(13) -0.0031(13)
C5 0.0199(15) 0.0209(16) 0.0246(18) -0.0003(13) 0.0003(13) 0.0028(13)
C6 0.0145(14) 0.0209(15) 0.0253(18) 0.0005(12) 0.0006(13) 0.0008(13)
C7 0.0161(14) 0.0223(16) 0.0208(16) -0.0002(12) -0.0044(12) 0.0033(13)
C8 0.0172(13) 0.0250(15) 0.0310(19) 0.0046(11) -0.0011(14) 0.0042(16)
C9 0.0250(16) 0.0321(17) 0.0234(18) 0.0032(14) -0.0026(14) 0.0036(14)
C10 0.0213(16) 0.0280(17) 0.029(2) -0.0002(13) -0.0045(14) 0.0060(15)
C11 0.0229(16) 0.0233(16) 0.0232(19) -0.0035(13) -0.0003(14) 0.0021(13)
C12 0.0277(17) 0.0272(17) 0.034(2) -0.0004(14) 0.0015(15) 0.0053(15)
C13 0.045(2) 0.0250(17) 0.0299(19) -0.0126(16) -0.0012(16) 0.0017(14)
C14 0.0259(17) 0.0255(17) 0.039(2) -0.0029(14) 0.0030(15) 0.0120(15)
C15 0.0225(17) 0.0194(16) 0.034(2) 0.0001(13) -0.0034(14) 0.0020(14)
C16 0.0186(16) 0.0242(18) 0.070(3) -0.0005(14) -0.0113(17) 0.0067(18)
C17 0.0114(16) 0.0306(19) 0.084(3) -0.0018(14) -0.0080(16) 0.0128(18)
C18 0.0132(13) 0.0236(15) 0.065(2) -0.0045(12) -0.0040(18) 0.0067(19)
C19 0.0192(15) 0.0164(16) 0.038(2) -0.0044(13) 0.0014(14) 0.0050(14)
C20 0.0206(16) 0.0208(16) 0.0298(19) 0.0007(13) 0.0004(13) 0.0018(14)
C21 0.0199(16) 0.0212(16) 0.029(2) 0.0007(13) 0.0042(14) 0.0050(14)
C22 0.0231(16) 0.0194(16) 0.0279(18) -0.0018(13) 0.0068(14) -0.0002(14)
C23 0.0182(15) 0.0229(17) 0.042(2) -0.0044(13) -0.0013(14) 0.0043(15)
C24 0.0182(15) 0.0216(16) 0.044(2) -0.0032(13) -0.0013(14) 0.0033(14)
C25 0.0227(16) 0.0227(16) 0.034(2) 0.0020(14) -0.0033(14) 0.0024(14)
C26 0.0195(16) 0.040(2) 0.042(2) 0.0009(14) -0.0027(15) 0.0069(17)
C27 0.0275(17) 0.0277(18) 0.043(2) -0.0016(15) -0.0086(17) 0.0034(16)
C28 0.0285(19) 0.0250(17) 0.057(3) 0.0006(14) -0.0162(17) 0.0072(17)
C29 0.0273(17) 0.0195(16) 0.033(2) -0.0041(13) 0.0069(14) -0.0001(14)
C30 0.0319(17) 0.0258(17) 0.041(2) -0.0040(15) 0.0025(15) -0.0046(14)
C31 0.053(2) 0.0216(17) 0.039(2) -0.0031(16) 0.0138(18) 0.0057(15)
C32 0.0315(19) 0.0237(17) 0.056(2) -0.0086(15) 0.0056(17) -0.0001(16)
O3 0.0563(16) 0.0399(14) 0.0500(16) 0.0174(12) 0.0157(13) 0.0044(13)
O4A 0.0351(19) 0.038(2) 0.055(3) 0.0070(17) 0.006(2) 0.008(2)
O4B 0.048(3) 0.035(3) 0.055(4) -0.002(3) 0.023(3) -0.000(3)
C33 0.0331(15) 0.0358(16) 0.0442(19) 0.0002(14) 0.0083(15) 0.0054(15)
C34 0.050(2) 0.050(2) 0.071(3) -0.0160(18) 0.002(2) 0.010(2)
O5 0.0277(13) 0.0355(15) 0.088(2) 0.0093(11) -0.0195(13) -0.0259(14)
C35 0.054(3) 0.095(4) 0.070(3) -0.028(3) 0.021(3) -0.028(3)
O6A 0.152(7) 0.060(4) 0.226(11) 0.024(4) -0.086(6) -0.009(5)
C36A 0.123(8) 0.035(5) 0.205(12) -0.005(5) -0.078(7) 0.012(6)
O6B 0.077(5) 0.060(5) 0.071(6) 0.009(4) -0.021(5) 0.002(4)
C36B 0.057(6) 0.073(7) 0.076(8) 0.009(6) -0.024(6) 0.003(6)
O7B 0.035(4) 0.058(5) 0.048(5) 0.013(3) -0.011(3) 0.005(3)
C37B 0.037(5) 0.055(7) 0.101(8) -0.004(5) -0.012(7) 0.003(8)

loop_
_atom_type_symbol
_atom_type_description
_atom_type_scat_dispersion_real
_atom_type_scat_dispersion_imag
_atom_type_scat_source
C C 0.0033 0.0016
;
International Tables for Crystallography
(1992, Vol. C, Tables 4.2.6.8 and 6.1.1.4)
;
H H 0.0000 0.0000
;
International Tables for Crystallography
(1992, Vol. C, Table 6.1.1.4)
;
Mn Mn 0.3368 0.7283
;
International Tables for Crystallography
(1992, Vol. C, Tables 4.2.6.8 and 6.1.1.4)
;
N N 0.0061 0.0033
;
International Tables for Crystallography
(1992, Vol. C, Tables 4.2.6.8 and 6.1.1.4)
;
O O 0.0106 0.0060
;
International Tables for Crystallography
(1992, Vol. C, Tables 4.2.6.8 and 6.1.1.4)
;

loop_
_geom_angle_atom_site_label_1
_geom_angle_atom_site_label_2
_geom_angle_atom_site_label_3
_geom_angle
_geom_angle_publ_flag
O1 Mn1 O2 95.04(9) yes
O1 Mn1 N1 90.57(9) yes
O1 Mn1 N2 171.08(13) yes
O1 Mn1 O3 96.56(10) yes
O2 Mn1 N1 171.16(10) yes
O2 Mn1 N2 91.18(10) yes
O2 Mn1 O3 91.05(10) yes
N1 Mn1 N2 82.52(10) yes
N1 Mn1 O3 95.10(10) yes
N2 Mn1 O3 89.70(12) yes
Mn1 O1 C1 130.04(17) yes
Mn1 O2 C19 130.07(19) yes
Mn1 N1 C15 125.6(2) yes
Mn1 N1 C16 112.95(19) yes
C15 N1 C16 121.2(3) yes
Mn1 N2 C17 112.74(18) yes
Mn1 N2 C18 125.20(19) yes
C17 N2 C18 122.0(2) yes
O1 C1 C2 119.4(2) yes
O1 C1 C6 122.4(2) yes
C2 C1 C6 118.1(2) yes
C1 C2 C3 117.3(2) yes
C1 C2 C7 120.7(2) yes
C3 C2 C7 122.0(2) yes
C2 C3 C4 125.6(3) yes
C3 C4 C5 116.1(3) yes
C3 C4 C11 119.9(2) yes
C5 C4 C11 124.1(3) yes
C4 C5 C6 121.8(3) yes
C1 C6 C5 120.9(3) yes
C1 C6 C15 121.9(3) yes
C5 C6 C15 117.2(3) yes
C2 C7 C8 111.1(2) yes
C2 C7 C9 109.1(2) yes
C2 C7 C10 111.7(2) yes
C8 C7 C9 110.0(2) yes
C8 C7 C10 107.5(2) yes
C9 C7 C10 107.3(2) yes
C4 C11 C12 109.8(2) yes
C4 C11 C13 109.7(3) yes
C4 C11 C14 112.3(2) yes
C12 C11 C13 108.7(3) yes
C12 C11 C14 108.1(3) yes
C13 C11 C14 108.2(3) yes
N1 C15 C6 126.2(3) yes
N1 C16 C17 107.0(3) yes
N2 C17 C16 106.5(2) yes
N2 C18 C24 126.1(3) yes
O2 C19 C20 119.0(3) yes
O2 C19 C24 122.6(3) yes
C20 C19 C24 118.3(3) yes
C19 C20 C21 117.8(3) yes
C19 C20 C25 120.3(3) yes
C21 C20 C25 121.9(3) yes
C20 C21 C22 124.9(3) yes
C21 C22 C23 116.1(3) yes
C21 C22 C29 119.7(3) yes
C23 C22 C29 124.2(3) yes
C22 C23 C24 122.3(3) yes
C18 C24 C19 122.4(3) yes
C18 C24 C23 117.1(3) yes
C19 C24 C23 120.5(3) yes
C20 C25 C26 109.4(3) yes
C20 C25 C27 110.6(2) yes
C20 C25 C28 112.1(2) yes
C26 C25 C27 110.4(3) yes
C26 C25 C28 106.8(3) yes
C27 C25 C28 107.5(3) yes
C22 C29 C30 109.8(3) yes
C22 C29 C31 109.9(3) yes
C22 C29 C32 111.2(3) yes
C30 C29 C31 109.2(3) yes
C30 C29 C32 107.8(3) yes
C31 C29 C32 109.0(3) yes
Mn1 O3 C33 140.4(3) yes
O3 C33 O4A 118.5(4) yes
O3 C33 O4B 124.9(5) yes
O3 C33 C34 119.6(3) yes
O4A C33 C34 120.6(3) yes
O4B C33 C34 110.5(5) yes
C2 C3 H3 117.215 no
H3 C3 C4 117.217 no
C4 C5 H5 119.074 no
H5 C5 C6 119.088 no
C7 C8 H8A 109.472 no
C7 C8 H8B 109.468 no
C7 C8 H8C 109.475 no
H8A C8 H8B 109.465 no
H8A C8 H8C 109.475 no
H8B C8 H8C 109.471 no
C7 C9 H9A 109.476 no
C7 C9 H9B 109.477 no
C7 C9 H9C 109.471 no
H9A C9 H9B 109.467 no
H9A C9 H9C 109.472 no
H9B C9 H9C 109.465 no
C7 C10 H10A 109.469 no
C7 C10 H10B 109.468 no
C7 C10 H10C 109.465 no
H10A C10 H10B 109.470 no
H10A C10 H10C 109.479 no
H10B C10 H10C 109.477 no
C11 C12 H12A 109.479 no
C11 C12 H12B 109.469 no
C11 C12 H12C 109.479 no
H12A C12 H12B 109.466 no
H12A C12 H12C 109.469 no
H12B C12 H12C 109.466 no
C11 C13 H13A 109.469 no
C11 C13 H13B 109.471 no
C11 C13 H13C 109.483 no
H13A C13 H13B 109.461 no
H13A C13 H13C 109.472 no
H13B C13 H13C 109.471 no
C11 C14 H14A 109.473 no
C11 C14 H14B 109.467 no
C11 C14 H14C 109.470 no
H14A C14 H14B 109.473 no
H14A C14 H14C 109.473 no
H14B C14 H14C 109.471 no
N1 C15 H15 116.895 no
C6 C15 H15 116.912 no
N1 C16 H16A 110.329 no
N1 C16 H16B 110.317 no
H16A C16 H16B 108.570 no
H16A C16 C17 110.318 no
H16B C16 C17 110.314 no
N2 C17 H17A 110.425 no
N2 C17 H17B 110.418 no
C16 C17 H17A 110.429 no
C16 C17 H17B 110.418 no
H17A C17 H17B 108.636 no
N2 C18 H18 116.949 no
H18 C18 C24 116.940 no
C20 C21 H21 117.564 no
H21 C21 C22 117.548 no
C22 C23 H23 118.849 no
H23 C23 C24 118.846 no
C25 C26 H26A 109.476 no
C25 C26 H26B 109.468 no
C25 C26 H26C 109.474 no
H26A C26 H26B 109.472 no
H26A C26 H26C 109.473 no
H26B C26 H26C 109.464 no
C25 C27 H27A 109.471 no
C25 C27 H27B 109.470 no
C25 C27 H27C 109.473 no
H27A C27 H27B 109.474 no
H27A C27 H27C 109.469 no
H27B C27 H27C 109.470 no
C25 C28 H28A 109.468 no
C25 C28 H28B 109.467 no
C25 C28 H28C 109.469 no
H28A C28 H28B 109.478 no
H28A C28 H28C 109.474 no
H28B C28 H28C 109.471 no
C29 C30 H30A 109.474 no
C29 C30 H30B 109.464 no
C29 C30 H30C 109.477 no
H30A C30 H30B 109.470 no
H30A C30 H30C 109.473 no
H30B C30 H30C 109.468 no
C29 C31 H31A 109.474 no
C29 C31 H31B 109.472 no
C29 C31 H31C 109.467 no
H31A C31 H31B 109.474 no
H31A C31 H31C 109.467 no
H31B C31 H31C 109.474 no
C29 C32 H32A 109.471 no
C29 C32 H32B 109.469 no
C29 C32 H32C 109.474 no
H32A C32 H32B 109.469 no
H32A C32 H32C 109.468 no
H32B C32 H32C 109.477 no
C33 C34 H34A 109.474 no
C33 C34 H34B 109.462 no
C33 C34 H34C 109.470 no
C33 C34 H34D 109.475 no
C33 C34 H34E 109.464 no
C33 C34 H34F 109.470 no
H34A C34 H34B 109.468 no
H34A C34 H34C 109.478 no
H34B C34 H34C 109.476 no
H34D C34 H34E 109.466 no
H34D C34 H34F 109.472 no
H34E C34 H34F 109.481 no
H5O O5 C35 110.531 no
O5 C35 H35A 109.474 no
O5 C35 H35B 109.476 no
O5 C35 H35C 109.473 no
H35A C35 H35B 109.464 no
H35A C35 H35C 109.473 no
H35B C35 H35C 109.467 no
H6AO O6A C36A 101.575 no
O6A C36A H36A 109.467 no
O6A C36A H36B 109.468 no
O6A C36A H36C 109.474 no
H36A C36A H36B 109.464 no
H36A C36A H36C 109.474 no
H36B C36A H36C 109.481 no
H6BO O6B C36B 100.343 no
O6B C36B H36D 109.474 no
O6B C36B H36E 109.479 no
O6B C36B H36F 109.474 no
H36D C36B H36E 109.467 no
H36D C36B H36F 109.465 no
H36E C36B H36F 109.468 no
H7BO O7B C37B 97.833 no
O7B C37B H37A 109.477 no
O7B C37B H37B 109.477 no
O7B C37B H37C 109.481 no
H37A C37B H37B 109.462 no
H37A C37B H37C 109.467 no
H37B C37B H37C 109.463 no

loop_
_geom_bond_atom_site_label_1
_geom_bond_atom_site_label_2
_geom_bond_distance
_geom_bond_publ_flag
Mn1 O1 1.8725(19) yes
Mn1 O2 1.876(2) yes
Mn1 N1 1.990(3) yes
Mn1 N2 1.980(2) yes
Mn1 O3 2.142(3) yes
O1 C1 1.318(3) yes
O2 C19 1.316(3) yes
N1 C15 1.283(4) yes
N1 C16 1.477(4) yes
N2 C17 1.470(4) yes
N2 C18 1.279(4) yes
C1 C2 1.438(4) yes
C1 C6 1.416(4) yes
C2 C3 1.379(4) yes
C2 C7 1.535(4) yes
C3 C4 1.406(4) yes
C4 C5 1.380(4) yes
C4 C11 1.526(4) yes
C5 C6 1.406(4) yes
C6 C15 1.442(4) yes
C7 C8 1.532(4) yes
C7 C9 1.539(4) yes
C7 C10 1.528(4) yes
C11 C12 1.548(4) yes
C11 C13 1.538(5) yes
C11 C14 1.525(4) yes
C16 C17 1.531(5) yes
C18 C24 1.443(4) yes
C19 C20 1.426(4) yes
C19 C24 1.414(4) yes
C20 C21 1.374(4) yes
C20 C25 1.537(4) yes
C21 C22 1.422(4) yes
C22 C23 1.357(4) yes
C22 C29 1.536(4) yes
C23 C24 1.409(4) yes
C25 C26 1.547(5) yes
C25 C27 1.522(5) yes
C25 C28 1.533(4) yes
C29 C30 1.535(5) yes
C29 C31 1.534(5) yes
C29 C32 1.532(5) yes
O3 C33 1.226(4) yes
O4A C33 1.285(5) yes
O4B C33 1.268(8) yes
C33 C34 1.508(4) yes
O5 C35 1.398(5) yes
O6A C36A 1.432(15) yes
O6B C36B 1.435(13) yes
O7B C37B 1.436(12) yes
C3 H3 0.950 no
C5 H5 0.950 no
C8 H8A 0.980 no
C8 H8B 0.980 no
C8 H8C 0.980 no
C9 H9A 0.980 no
C9 H9B 0.980 no
C9 H9C 0.980 no
C10 H10A 0.980 no
C10 H10B 0.980 no
C10 H10C 0.980 no
C12 H12A 0.980 no
C12 H12B 0.980 no
C12 H12C 0.980 no
C13 H13A 0.980 no
C13 H13B 0.980 no
C13 H13C 0.980 no
C14 H14A 0.980 no
C14 H14B 0.980 no
C14 H14C 0.980 no
C15 H15 0.950 no
C16 H16A 0.990 no
C16 H16B 0.990 no
C17 H17A 0.990 no
C17 H17B 0.990 no
C18 H18 0.950 no
C21 H21 0.950 no
C23 H23 0.950 no
C26 H26A 0.980 no
C26 H26B 0.980 no
C26 H26C 0.980 no
C27 H27A 0.980 no
C27 H27B 0.980 no
C27 H27C 0.980 no
C28 H28A 0.980 no
C28 H28B 0.980 no
C28 H28C 0.980 no
C30 H30A 0.980 no
C30 H30B 0.980 no
C30 H30C 0.980 no
C31 H31A 0.980 no
C31 H31B 0.980 no
C31 H31C 0.980 no
C32 H32A 0.980 no
C32 H32B 0.980 no
C32 H32C 0.980 no
C34 H34A 0.980 no
C34 H34B 0.980 no
C34 H34C 0.980 no
C34 H34D 0.980 no
C34 H34E 0.980 no
C34 H34F 0.980 no
O5 H5O 0.827 no
C35 H35A 0.980 no
C35 H35B 0.980 no
C35 H35C 0.980 no
O6A H6AO 0.850 no
C36A H36A 0.980 no
C36A H36B 0.980 no
C36A H36C 0.980 no
O6B H6BO 0.850 no
C36B H36D 0.980 no
C36B H36E 0.980 no
C36B H36F 0.980 no
O7B H7BO 0.851 no
C37B H37A 0.980 no
C37B H37B 0.980 no
C37B H37C 0.980 no

loop_
_geom_contact_atom_site_label_1
_geom_contact_atom_site_label_2
_geom_contact_distance
_geom_contact_publ_flag
_geom_contact_site_symmetry_2
Mn1 C6 3.323(3) no .
Mn1 C24 3.305(3) no .
O1 C7 2.875(3) no .
O1 C8 3.004(3) no .
O1 C9 2.984(4) no .
O1 C15 2.888(4) no .
O2 C18 2.898(4) no .
O2 C21 3.594(4) no .
O2 C25 2.845(4) no .
O2 C26 2.984(4) no .
O2 C27 2.949(4) no .
N1 C1 2.955(4) no .
N1 C33 3.486(5) no .
N2 C19 2.959(4) no .
C1 C4 2.861(4) no .
C1 C8 3.144(4) no .
C1 C9 3.078(4) no .
C2 C5 2.818(4) no .
C3 C6 2.740(4) no .
C3 C8 3.588(4) no .
C3 C9 3.596(4) no .
C3 C10 2.844(4) no .
C3 C12 3.004(4) no .
C3 C13 3.117(4) no .
C5 C13 3.564(4) no .
C5 C14 2.892(4) no .
C15 C17 3.590(4) no .
C16 C18 3.516(5) no .
C17 O3 3.423(4) no .
C19 C22 2.854(4) no .
C19 C26 3.106(4) no .
C19 C27 3.091(4) no .
C20 C23 2.806(4) no .
C21 C24 2.737(4) no .
C21 C26 3.575(4) no .
C21 C27 3.593(4) no .
C21 C28 2.851(4) no .
C21 C30 3.051(4) no .
C21 C31 3.097(5) no .
C23 C31 3.577(5) no .
C23 C32 2.870(4) no .
Mn1 O5 2.400(3) no .
Mn1 C35 3.326(5) no .
O1 O5 3.111(3) no .
O1 C35 3.397(5) no .
O2 O5 3.031(4) no .
O2 C35 3.458(5) no .
N1 O5 2.940(3) no .
N1 O7B 3.569(7) no .
N2 O4B 3.244(8) no 4_665
N2 O5 2.864(4) no .
C14 C36B 3.560(12) no 4_655
C15 O7B 3.552(7) no .
C16 C19 3.488(5) no 4_665
C16 C24 3.589(5) no 4_665
C16 O5 3.273(4) no .
C16 O7B 3.548(8) no .
C18 O4A 3.463(7) no 4_665
C18 O4B 2.759(8) no 4_665
C18 C33 3.552(6) no 4_665
C18 O5 3.308(4) no .
C19 C16 3.488(5) no 4_664
C19 O5 3.455(4) no .
C19 C36B 3.537(12) no 4_665
C20 C36B 3.460(12) no 4_665
C21 C36B 3.419(12) no 4_665
C22 O6B 3.590(8) no 4_665
C22 C36B 3.497(12) no 4_665
C23 O4B 3.364(8) no 4_665
C23 O6B 3.472(8) no 4_665
C23 C36B 3.590(11) no 4_665
C24 C16 3.589(5) no 4_664
C24 O4B 3.041(8) no 4_665
C24 O5 3.561(4) no .
C31 O6B 3.595(9) no 1_565
O4A C18 3.463(7) no 4_664
O4A O5 2.695(5) no 4_664
O4A C35 3.208(6) no 4_664
O4A O6A 2.716(9) no .
O4A C36A 3.308(12) no .
O4B N2 3.244(8) no 4_664
O4B C18 2.759(8) no 4_664
O4B C23 3.364(8) no 4_664
O4B C24 3.041(8) no 4_664
O4B O5 2.720(8) no 4_664
O4B C35 3.440(9) no 4_664
O4B O6B 2.599(12) no .
O4B C36B 3.187(13) no .
O4B O7B 3.489(10) no .
C33 C18 3.552(6) no 4_664
C33 O5 3.567(4) no 4_664
C33 O6A 3.578(8) no .
C33 O6B 3.369(9) no .
C33 O7B 3.381(7) no .
C34 O6B 3.474(9) no .
O5 Mn1 2.400(3) no .
O5 O1 3.111(3) no .
O5 O2 3.031(4) no .
O5 N1 2.940(3) no .
O5 N2 2.864(4) no .
O5 C16 3.273(4) no .
O5 C18 3.308(4) no .
O5 C19 3.455(4) no .
O5 C24 3.561(4) no .
O5 O4A 2.695(5) no 4_665
O5 O4B 2.720(8) no 4_665
O5 C33 3.567(4) no 4_665
C35 Mn1 3.326(5) no .
C35 O1 3.397(5) no .
C35 O2 3.458(5) no .
C35 O4A 3.208(6) no 4_665
C35 O4B 3.440(9) no 4_665
C35 C36B 3.304(13) no 4_665
O6A O4A 2.716(9) no .
O6A C33 3.578(8) no .
C36A O4A 3.308(12) no .
O6B C22 3.590(8) no 4_664
O6B C23 3.472(8) no 4_664
O6B C31 3.595(9) no 1_545
O6B O4B 2.599(12) no .
O6B C33 3.369(9) no .
O6B C34 3.474(9) no .
O6B O7B 2.846(10) no .
O6B C37B 3.352(19) no .
C36B C14 3.560(12) no 4_654
C36B C19 3.537(12) no 4_664
C36B C20 3.460(12) no 4_664
C36B C21 3.419(12) no 4_664
C36B C22 3.497(12) no 4_664
C36B C23 3.590(11) no 4_664
C36B O4B 3.187(13) no .
C36B C35 3.304(13) no 4_664
O7B N1 3.569(7) no .
O7B C15 3.552(7) no .
O7B C16 3.548(8) no .
O7B O4B 3.489(10) no .
O7B C33 3.381(7) no .
O7B O6B 2.846(10) no .
C37B O6B 3.352(19) no .
Mn1 H9B 3.4927 no .
Mn1 H16B 3.2768 no .
Mn1 H17B 3.2163 no .
O1 H8A 3.5266 no .
O1 H8C 2.3461 no .
O1 H9A 3.4557 no .
O1 H9B 2.3342 no .
O1 H26C 3.3040 no .
O1 H34C 3.3208 no .
O1 H34F 3.4548 no .
O2 H9B 3.3554 no .
O2 H26B 3.4873 no .
O2 H26C 2.3411 no .
O2 H27B 2.2809 no .
O2 H27C 3.4760 no .
N1 H17A 3.2734 no .
N1 H17B 2.7340 no .
N1 H34C 3.4525 no .
N1 H34F 3.4584 no .
N2 H16A 3.2617 no .
N2 H16B 2.7211 no .
C1 H3 3.2600 no .
C1 H5 3.3035 no .
C1 H8A 3.4472 no .
C1 H8C 2.8272 no .
C1 H9A 3.3056 no .
C1 H9B 2.7822 no .
C1 H15 3.3237 no .
C1 H34C 2.8935 no .
C1 H34F 3.0147 no .
C2 H8A 2.7418 no .
C2 H8B 3.3705 no .
C2 H8C 2.6978 no .
C2 H9A 2.6751 no .
C2 H9B 2.6993 no .
C2 H9C 3.3526 no .
C2 H10A 2.7399 no .
C2 H10B 2.7157 no .
C2 H10C 3.3750 no .
C2 H34C 3.4874 no .
C3 H5 3.2293 no .
C3 H8A 3.5161 no .
C3 H9A 3.5080 no .
C3 H10A 2.7490 no .
C3 H10B 2.7427 no .
C3 H12A 2.7414 no .
C3 H12B 3.1804 no .
C3 H13A 2.8402 no .
C3 H13C 3.3834 no .
H3 C5 3.2139 no .
H3 C7 2.6668 no .
H3 H8A 3.5962 no .
H3 C10 2.4147 no .
H3 H10A 2.1818 no .
H3 H10B 2.2037 no .
H3 H10C 3.3811 no .
H3 C11 2.6454 no .
H3 C12 2.7869 no .
H3 H12A 2.2449 no .
H3 H12B 3.1378 no .
H3 C13 2.9448 no .
H3 H13A 2.4185 no .
H3 H13C 3.3956 no .
C4 H12A 2.7317 no .
C4 H12B 2.6747 no .
C4 H12C 3.3585 no .
C4 H13A 2.7043 no .
C4 H13B 3.3512 no .
C4 H13C 2.6807 no .
C4 H14A 3.3708 no .
C4 H14B 2.7157 no .
C4 H14C 2.7433 no .
C5 H12B 3.5850 no .
C5 H13C 3.4471 no .
C5 H14B 2.8094 no .
C5 H14C 2.7900 no .
C5 H15 2.5476 no .
C5 H34C 3.4019 no .
C5 H34F 3.4132 no .
H5 C11 2.7312 no .
H5 H13C 3.5409 no .
H5 C14 2.5251 no .
H5 H14A 3.4923 no .
H5 H14B 2.3618 no .
H5 H14C 2.2433 no .
H5 C15 2.5666 no .
H5 H15 2.3206 no .
C6 H34C 2.8012 no .
C6 H34F 2.8463 no .
C8 H9A 3.3604 no .
C8 H9B 2.7061 no .
C8 H9C 2.6985 no .
C8 H10A 2.6506 no .
C8 H10B 3.3243 no .
C8 H10C 2.6420 no .
C8 H26A 3.5622 no .
C8 H26C 3.2653 no .
H8A C9 3.3609 no .
H8A H9C 3.5778 no .
H8A C10 2.6441 no .
H8A H10A 2.4504 no .
H8A H10B 3.5459 no .
H8A H10C 2.9147 no .
H8B C9 2.6720 no .
H8B H9A 3.5699 no .
H8B H9B 2.9478 no .
H8B H9C 2.4858 no .
H8B C10 2.6503 no .
H8B H10A 2.9365 no .
H8B H10B 3.5466 no .
H8B H10C 2.4479 no .
H8B C26 3.5816 no .
H8B H26A 3.0459 no .
H8B H26C 3.2028 no .
H8C C9 2.7298 no .
H8C H9B 2.5560 no .
H8C H9C 3.0223 no .
H8C C10 3.3237 no .
H8C H10A 3.5468 no .
H8C H10C 3.5431 no .
H8C C26 3.2407 no .
H8C H26A 3.1587 no .
H8C H26C 2.4917 no .
C9 H10A 3.3279 no .
C9 H10B 2.6554 no .
C9 H10C 2.6372 no .
C9 H27B 3.5363 no .
C9 H34B 3.5282 no .
C9 H34E 3.3899 no .
H9A C10 2.6709 no .
H9A H10A 3.5700 no .
H9A H10B 2.4823 no .
H9A H10C 2.9439 no .
H9A H34B 2.8999 no .
H9A H34C 3.4722 no .
H9A H34E 2.7797 no .
H9B C10 3.3255 no .
H9B H10B 3.5618 no .
H9B H10C 3.5274 no .
H9B H26C 3.3457 no .
H9B C27 3.5275 no .
H9B H27A 3.4326 no .
H9B H27B 2.7774 no .
H9B O3 3.3749 no .
H9B H34B 3.2581 no .
H9B H34C 3.5942 no .
H9B H34E 3.1137 no .
H9C C10 2.6277 no .
H9C H10A 3.5285 no .
H9C H10B 2.9071 no .
H9C H10C 2.4165 no .
H9C H27A 3.3311 no .
H9C H27B 3.4301 no .
H10A H12A 3.5547 no .
C12 H13A 2.6762 no .
C12 H13B 2.6993 no .
C12 H13C 3.3593 no .
C12 H14A 2.6402 no .
C12 H14B 2.6886 no .
C12 H14C 3.3424 no .
H12A C13 2.6618 no .
H12A H13A 2.4580 no .
H12A H13B 2.9430 no .
H12A H13C 3.5597 no .
H12A C14 3.3360 no .
H12A H14A 3.5155 no .
H12B C13 3.3568 no .
H12B H13A 3.5596 no .
H12B C14 2.7210 no .
H12B H14A 2.9849 no .
H12B H14B 2.5557 no .
H12C C13 2.7196 no .
H12C H13A 2.9945 no .
H12C H13B 2.5447 no .
H12C C14 2.6210 no .
H12C H14A 2.3967 no .
H12C H14B 2.9081 no .
H12C H14C 3.5203 no .
C13 H14A 2.6654 no .
C13 H14B 3.3353 no .
C13 H14C 2.6544 no .
H13A C14 3.3316 no .
H13A H14A 3.5432 no .
H13A H14C 3.5665 no .
H13B C14 2.6304 no .
H13B H14A 2.4403 no .
H13B H14B 3.5389 no .
H13B H14C 2.8842 no .
H13C C14 2.6967 no .
H13C H14A 2.9983 no .
H13C H14B 3.5841 no .
H13C H14C 2.4997 no .
C15 H16A 2.5525 no .
C15 H16B 2.8584 no .
C15 H34C 3.1596 no .
C15 H34F 3.1524 no .
H15 C16 2.5151 no .
H15 H16A 2.3135 no .
H15 H16B 2.9122 no .
H16A H17A 2.4880 no .
H16A H17B 2.3335 no .
H16B H17A 2.3325 no .
H16B H17B 2.8841 no .
C17 H18 2.5202 no .
H17A C18 2.5173 no .
H17A H18 2.2594 no .
H17B C18 2.9460 no .
H17B H18 3.0480 no .
H17B O3 3.0923 no .
H17B O4A 2.8016 no .
H17B O4B 3.4767 no .
H17B C33 3.2715 no .
C18 H23 2.5650 no .
H18 C19 3.3281 no .
H18 C23 2.5480 no .
H18 H23 2.3163 no .
C19 H21 3.2506 no .
C19 H23 3.2998 no .
C19 H26B 3.3688 no .
C19 H26C 2.8065 no .
C19 H27B 2.7631 no .
C19 H27C 3.3877 no .
C20 H26A 3.3643 no .
C20 H26B 2.7008 no .
C20 H26C 2.7029 no .
C20 H27A 3.3594 no .
C20 H27B 2.6769 no .
C20 H27C 2.7286 no .
C20 H28A 2.7528 no .
C20 H28B 3.3841 no .
C20 H28C 2.7266 no .
C21 H23 3.2252 no .
C21 H26B 3.4803 no .
C21 H27C 3.5368 no .
C21 H28A 2.7757 no .
C21 H28C 2.7368 no .
C21 H30A 3.2731 no .
C21 H30B 2.7632 no .
C21 H31B 2.8250 no .
C21 H31C 3.3271 no .
H21 C23 3.2072 no .
H21 C25 2.6667 no .
H21 H26B 3.5913 no .
H21 C28 2.4238 no .
H21 H28A 2.2266 no .
H21 H28B 3.3911 no .
H21 H28C 2.1818 no .
H21 C29 2.6681 no .
H21 C30 2.8650 no .
H21 H30A 3.2686 no .
H21 H30B 2.3123 no .
H21 C31 2.9106 no .
H21 H31B 2.3762 no .
H21 H31C 3.3173 no .
C22 H30A 2.6822 no .
C22 H30B 2.7119 no .
C22 H30C 3.3585 no .
C22 H31A 3.3596 no .
C22 H31B 2.7239 no .
C22 H31C 2.6760 no .
C22 H32A 3.3735 no .
C22 H32B 2.7202 no .
C22 H32C 2.7241 no .
C23 H30A 3.5298 no .
C23 H31C 3.4694 no .
C23 H32B 2.7539 no .
C23 H32C 2.7981 no .
H23 C29 2.7147 no .
H23 H31C 3.5964 no .
H23 C32 2.4856 no .
H23 H32A 3.4520 no .
H23 H32B 2.2065 no .
H23 H32C 2.3177 no .
C26 H27A 2.6722 no .
C26 H27B 2.7425 no .
C26 H27C 3.3670 no .
C26 H28A 2.6305 no .
C26 H28B 2.6620 no .
C26 H28C 3.3325 no .
H26A C27 2.6996 no .
H26A H27A 2.4806 no .
H26A H27B 3.0272 no .
H26A H27C 3.5778 no .
H26A C28 2.6373 no .
H26A H28A 2.8820 no .
H26A H28B 2.4510 no .
H26A H28C 3.5483 no .
H26B C27 3.3633 no .
H26B H27A 3.5648 no .
H26B C28 2.6626 no .
H26B H28A 2.4445 no .
H26B H28B 2.9652 no .
H26B H28C 3.5532 no .
H26C C27 2.7261 no .
H26C H27A 2.9624 no .
H26C H27B 2.5846 no .
H26C C28 3.3299 no .
H26C H28A 3.5394 no .
H26C H28B 3.5517 no .
C27 H28A 3.3176 no .
C27 H28B 2.6167 no .
C27 H28C 2.6702 no .
H27A C28 2.6472 no .
H27A H28A 3.5303 no .
H27A H28B 2.4232 no .
H27A H28C 2.9697 no .
H27B C28 3.3204 no .
H27B H28B 3.5257 no .
H27B H28C 3.5602 no .
H27C C28 2.6339 no .
H27C H28A 3.5455 no .
H27C H28B 2.8714 no .
H27C H28C 2.4661 no .
C30 H31A 2.7053 no .
C30 H31B 2.6636 no .
C30 H31C 3.3495 no .
C30 H32A 2.6558 no .
C30 H32B 3.3325 no .
C30 H32C 2.6565 no .
H30A C31 3.3497 no .
H30A H31B 3.5583 no .
H30A C32 2.6816 no .
H30A H32A 2.9709 no .
H30A H32B 3.5744 no .
H30A H32C 2.4883 no .
H30B C31 2.6735 no .
H30B H31A 2.9812 no .
H30B H31B 2.4639 no .
H30B H31C 3.5607 no .
H30B C32 3.3315 no .
H30B H32A 3.5416 no .
H30B H32C 3.5655 no .
H30C C31 2.6953 no .
H30C H31A 2.5321 no .
H30C H31B 2.9515 no .
H30C H31C 3.5970 no .
H30C C32 2.6325 no .
H30C H32A 2.4348 no .
H30C H32B 3.5365 no .
H30C H32C 2.8996 no .
C31 H32A 2.6670 no .
C31 H32B 2.6912 no .
C31 H32C 3.3460 no .
H31A C32 2.6402 no .
H31A H32A 2.4370 no .
H31A H32B 2.9196 no .
H31A H32C 3.5395 no .
H31B C32 3.3442 no .
H31B H32A 3.5441 no .
H31C C32 2.7201 no .
H31C H32A 3.0022 no .
H31C H32B 2.5487 no .
O3 H34A 3.1477 no .
O3 H34B 2.6612 no .
O3 H34C 2.6149 no .
O3 H34D 3.1462 no .
O3 H34E 2.5994 no .
O3 H34F 2.6781 no .
O4A H34A 2.5007 no .
O4A H34B 3.0930 no .
O4A H34C 2.9991 no .
O4B H34D 2.3151 no .
O4B H34E 2.8217 no .
O4B H34F 3.0098 no .
H5O H35A 2.6094 no .
H5O H35B 2.3196 no .
H5O H35C 2.0837 no .
H6AO H36A 2.2305 no .
H6AO H36B 2.0265 no .
H6AO H36C 2.5929 no .
H6BO H36D 2.5408 no .
H6BO H36E 2.3232 no .
H6BO H36F 1.9489 no .
H7BO H37A 2.5764 no .
H7BO H37B 2.1194 no .
H7BO H37C 2.0367 no .
Mn1 H5O 2.9106 no .
Mn1 H35A 3.4105 no .
Mn1 H35B 3.4582 no .
O1 H9C 3.3784 no 2_555
O1 H35A 2.9491 no .
O1 H35B 3.5861 no .
O2 H16A 3.5965 no 4_664
O2 H16B 3.1277 no 4_664
O2 H5O 3.4302 no .
O2 H35B 3.0450 no .
O2 H36F 3.2859 no 4_665
N1 H5O 3.3200 no .
N2 H16B 3.3772 no 4_664
N2 H5O 2.8070 no .
C1 H9A 3.4435 no 2_555
C1 H9C 3.2161 no 2_555
C2 H9A 3.1382 no 2_555
C2 H9C 3.4537 no 2_555
C3 H9A 3.1105 no 2_555
C3 H12B 3.2160 no 2_554
H3 H9A 3.4362 no 2_555
H3 H12B 3.1403 no 2_554
H3 H14B 3.3961 no 2_554
H3 H34B 3.4805 no 2_555
H3 H34E 3.5388 no 2_555
C4 H9A 3.4279 no 2_555
C4 H10B 3.2709 no 2_555
C5 H10B 2.9164 no 2_555
C5 H10C 3.5253 no 2_555
C5 H31C 3.4705 no 4_665
C5 H32B 3.5170 no 4_665
H5 H10B 2.9870 no 2_555
H5 C30 3.5849 no 1_545
H5 H30A 3.2323 no 1_545
H5 H30C 3.2954 no 1_545
H5 C31 3.4595 no 4_665
H5 H31C 2.6053 no 4_665
H5 C32 3.5541 no 4_665
H5 H32B 2.7040 no 4_665
C6 H10B 3.2991 no 2_555
C6 H10C 3.2554 no 2_555
C8 H9A 3.4829 no 2_555
C8 H9C 3.2848 no 2_555
C8 H17A 3.2132 no 3_465
C8 H27A 3.4437 no 2_555
C8 H27B 3.5641 no 2_555
H8A C9 2.9616 no 2_555
H8A H9A 2.7712 no 2_555
H8A H9B 2.8127 no 2_555
H8A H9C 2.7927 no 2_555
H8A H17A 2.8313 no 3_465
H8A H18 3.2936 no 3_465
H8A C27 3.4959 no 2_555
H8A H27A 3.2929 no 2_555
H8A H27B 3.0349 no 2_555
H8A H34B 3.3171 no 2_555
H8A H34E 3.3082 no 2_555
H8B C17 3.4010 no 3_465
H8B H17A 2.7035 no 3_465
H8B H17B 3.2478 no 3_465
H8B H18 3.2981 no 3_465
H8B H27A 3.5382 no 2_555
H8B H27C 3.4599 no 2_555
H8B C35 3.2863 no 2_554
H8B H35A 2.8714 no 2_554
H8B H35C 2.8557 no 2_554
H8C C9 3.5732 no 2_555
H8C H9A 3.5800 no 2_555
H8C H9C 2.9532 no 2_555
H8C C27 3.5344 no 2_555
H8C H27A 2.9589 no 2_555
H8C H27B 3.4948 no 2_555
H8C C35 3.5779 no .
H8C H35A 2.8886 no .
H8C H35B 3.4529 no .
C9 H8A 2.9616 no 2_554
C9 H8C 3.5732 no 2_554
C9 H35A 3.1337 no 2_554
H9A C1 3.4435 no 2_554
H9A C2 3.1382 no 2_554
H9A C3 3.1105 no 2_554
H9A H3 3.4362 no 2_554
H9A C4 3.4279 no 2_554
H9A C8 3.4829 no 2_554
H9A H8A 2.7712 no 2_554
H9A H8C 3.5800 no 2_554
H9A H12B 3.0829 no 2_554
H9B H8A 2.8127 no 2_554
H9B H35A 3.4278 no 2_554
H9C O1 3.3784 no 2_554
H9C C1 3.2161 no 2_554
H9C C2 3.4537 no 2_554
H9C C8 3.2848 no 2_554
H9C H8A 2.7927 no 2_554
H9C H8C 2.9532 no 2_554
H9C C35 3.1450 no 2_554
H9C H35A 2.1978 no 2_554
H9C H35C 3.4500 no 2_554
C10 H18 2.9943 no 3_465
C10 H23 3.2192 no 3_465
H10A C18 3.4797 no 3_465
H10A H18 2.5734 no 3_465
H10A C23 3.5859 no 3_465
H10A H23 2.7276 no 3_465
H10A H32B 3.3983 no 3_465
H10A H34B 2.7931 no 2_555
H10A H34E 2.9039 no 2_555
H10B C4 3.2709 no 2_554
H10B C5 2.9164 no 2_554
H10B H5 2.9870 no 2_554
H10B C6 3.2991 no 2_554
H10B H12B 3.0706 no 2_554
H10B H14B 2.9963 no 2_554
H10B H23 3.3476 no 3_465
H10B H32B 3.1681 no 3_465
H10C C5 3.5253 no 2_554
H10C C6 3.2554 no 2_554
H10C C15 3.2871 no 2_554
H10C H15 3.3597 no 2_554
H10C C18 3.2803 no 3_465
H10C H18 2.5474 no 3_465
H10C H23 3.0746 no 3_465
H10C H35A 3.3563 no 2_554
C12 H13A 3.3716 no 2_555
C12 H13C 3.3460 no 2_555
C12 H28A 3.5988 no 2_545
H12A H31B 3.5382 no 2_545
H12A H32C 3.5281 no 3_465
H12A C34 3.5143 no 2_555
H12A H34A 3.3547 no 2_555
H12A H34B 3.0450 no 2_555
H12A H34C 3.5895 no 2_555
H12A H34D 3.2941 no 2_555
H12A H34E 3.0802 no 2_555
H12B C3 3.2160 no 2_555
H12B H3 3.1403 no 2_555
H12B H9A 3.0829 no 2_555
H12B H10B 3.0706 no 2_555
H12B C13 3.3944 no 2_555
H12B H13A 2.8883 no 2_555
H12B H13C 3.0390 no 2_555
H12B H34B 3.4098 no 2_555
H12B H34C 3.4802 no 2_555
H12B H34E 3.3583 no 2_555
H12B H34F 3.5439 no 2_555
H12C C13 3.3699 no 2_555
H12C H13A 3.0963 no 2_555
H12C H13C 2.7594 no 2_555
H12C H21 3.0073 no 2_545
H12C C28 3.2321 no 2_545
H12C H28A 2.6879 no 2_545
H12C H28C 2.9494 no 2_545
H12C H30B 2.9962 no 2_545
H12C H31B 3.4103 no 2_545
C13 H12B 3.3944 no 2_554
C13 H12C 3.3699 no 2_554
C13 H14A 3.5544 no 2_554
C13 H14B 3.4842 no 2_554
C13 H28A 3.3846 no 1_545
C13 H28C 3.5088 no 2_545
C13 H30B 3.4899 no 1_545
C13 H36D 3.2909 no 4_655
H13A C12 3.3716 no 2_554
H13A H12B 2.8883 no 2_554
H13A H12C 3.0963 no 2_554
H13A C14 3.1569 no 2_554
H13A H14A 2.9250 no 2_554
H13A H14B 2.5713 no 2_554
H13A H28A 3.4893 no 1_545
H13A H36C 3.3514 no 3_455
H13A H37C 3.2361 no 3_455
H13B H26B 3.3483 no 1_545
H13B C28 3.0919 no 2_545
H13B H28A 3.2034 no 1_545
H13B H28A 3.2591 no 2_545
H13B H28B 2.9614 no 2_545
H13B H28C 2.5743 no 2_545
H13B H36C 3.0837 no 3_455
H13B H36D 2.9986 no 4_655
H13B H37A 3.3866 no 3_455
H13B H37C 3.2389 no 3_455
H13C C12 3.3460 no 2_554
H13C H12B 3.0390 no 2_554
H13C H12C 2.7594 no 2_554
H13C H14A 3.5224 no 2_554
H13C H21 3.3462 no 1_545
H13C H28A 2.9254 no 1_545
H13C C30 3.3021 no 1_545
H13C H30A 3.2555 no 1_545
H13C H30B 2.5309 no 1_545
H13C H36D 2.8367 no 4_655
C14 H13A 3.1569 no 2_555
C14 H28A 3.5389 no 2_545
C14 H30A 3.5898 no 1_545
C14 H32A 3.4575 no 4_665
C14 H32B 3.2178 no 4_665
C14 H36C 3.5835 no 4_655
C14 H36D 3.0493 no 4_655
C14 H36E 3.4192 no 4_655
C14 H37C 3.3628 no 4_655
H14A C13 3.5544 no 2_555
H14A H13A 2.9250 no 2_555
H14A H13C 3.5224 no 2_555
H14A C28 3.0373 no 2_545
H14A H28A 2.6177 no 2_545
H14A H28B 2.7739 no 2_545
H14A H28C 3.2484 no 2_545
H14A O6A 3.3165 no 4_655
H14A C36A 3.5839 no 4_655
H14A H36C 2.9731 no 4_655
H14A C36B 3.1675 no 4_655
H14A H36D 2.8189 no 4_655
H14A H36E 2.7882 no 4_655
H14A H37C 2.9242 no 4_655
H14B H3 3.3961 no 2_555
H14B H10B 2.9963 no 2_555
H14B C13 3.4842 no 2_555
H14B H13A 2.5713 no 2_555
H14B C32 3.1464 no 4_665
H14B H32A 2.9507 no 4_665
H14B H32B 2.4823 no 4_665
H14B H36C 3.5251 no 4_655
H14B H37C 3.1824 no 4_655
H14C C30 3.3160 no 1_545
H14C H30A 2.6228 no 1_545
H14C H30B 3.2372 no 1_545
H14C H31A 3.2607 no 4_665
H14C H31C 3.2310 no 4_665
H14C H32A 3.2530 no 4_665
H14C H32B 3.1058 no 4_665
H14C O6A 3.2610 no 4_655
H14C O6B 3.1117 no 4_655
H14C C36B 3.0368 no 4_655
H14C H36D 2.4695 no 4_655
H14C H36E 3.1536 no 4_655
H14C H37C 3.4433 no 4_655
C15 H10C 3.2871 no 2_555
C15 H31C 3.5387 no 4_665
H15 H10C 3.3597 no 2_555
H15 C22 3.3286 no 4_665
H15 C23 3.1435 no 4_665
H15 H23 3.2376 no 4_665
H15 C31 3.5649 no 4_665
H15 H31C 2.7117 no 4_665
H15 H32B 3.4399 no 4_665
H15 H36A 3.4466 no .
H15 O7B 3.3445 no .
C16 H27B 3.5795 no 4_665
C16 H27C 3.3694 no 4_665
C16 H5O 3.2864 no .
C16 H36A 3.5386 no .
H16A O2 3.5965 no 4_665
H16A C19 3.0613 no 4_665
H16A C20 3.0939 no 4_665
H16A C21 3.3789 no 4_665
H16A C24 3.3055 no 4_665
H16A C27 3.3369 no 4_665
H16A H27B 3.2289 no 4_665
H16A H27C 2.7380 no 4_665
H16A C36A 3.4761 no .
H16A H36A 2.7908 no .
H16A H36B 3.2721 no .
H16A O7B 2.9729 no .
H16A C37B 3.3639 no .
H16A H37A 3.0156 no .
H16A H37B 3.5176 no .
H16B O2 3.1277 no 4_665
H16B N2 3.3772 no 4_665
H16B C18 3.1669 no 4_665
H16B C19 2.9803 no 4_665
H16B C24 3.0056 no 4_665
H16B H27B 3.4280 no 4_665
H16B O3 2.9219 no 4_665
H16B O5 2.8750 no .
H16B H5O 2.7368 no .
C17 H8B 3.4010 no 3_565
C17 H27B 3.5816 no 4_665
C17 H27C 3.3254 no 4_665
C17 H5O 3.5385 no .
C17 H35C 3.5660 no 4_664
C17 H36B 3.5126 no .
H17A C8 3.2132 no 3_565
H17A H8A 2.8313 no 3_565
H17A H8B 2.7035 no 3_565
H17A C27 3.3382 no 4_665
H17A H27B 2.8801 no 4_665
H17A H27C 2.9130 no 4_665
H17A O3 3.3187 no 4_665
H17B H8B 3.2478 no 3_565
H17B H27C 3.2576 no 4_665
H17B O5 3.4017 no 4_664
H17B H5O 3.0003 no 4_664
H17B C35 3.4487 no 4_664
H17B H35C 2.7029 no 4_664
H17B H6AO 3.4133 no .
H17B C36A 3.3765 no .
H17B H36A 3.2673 no .
H17B H36B 2.6998 no .
H17B O7B 3.1246 no .
H17B H7BO 3.3936 no .
H17B H37B 3.3095 no .
C18 H10A 3.4797 no 3_565
C18 H10C 3.2803 no 3_565
C18 H16B 3.1669 no 4_664
C18 H5O 3.0383 no .
H18 H8A 3.2936 no 3_565
H18 H8B 3.2981 no 3_565
H18 C10 2.9943 no 3_565
H18 H10A 2.5734 no 3_565
H18 H10C 2.5474 no 3_565
H18 O4A 3.5378 no 4_665
H18 O4B 2.7904 no 4_665
H18 C33 3.3003 no 4_665
H18 H34B 3.3005 no 4_665
H18 H34E 3.4207 no 4_665
H18 H5O 3.5370 no .
C19 H16A 3.0613 no 4_664
C19 H16B 2.9803 no 4_664
C19 H5O 3.5785 no .
C19 H35B 3.2577 no .
C19 H36F 2.6319 no 4_665
C20 H16A 3.0939 no 4_664
C20 H36D 3.2422 no 4_665
C20 H36F 2.7895 no 4_665
C20 H37A 3.5250 no 4_664
C21 H16A 3.3789 no 4_664
C21 H36D 2.9614 no 4_665
C21 H36F 3.0412 no 4_665
C21 H37A 3.1777 no 4_664
H21 H12C 3.0073 no 2_564
H21 H13C 3.3462 no 1_565
H21 H36D 3.1860 no 4_665
H21 H37A 2.8211 no 4_664
C22 H15 3.3286 no 4_664
C22 H36D 3.2063 no 4_665
C22 H36F 3.2161 no 4_665
C23 H10A 3.5859 no 3_565
C23 H15 3.1435 no 4_664
C23 H6BO 3.2043 no 4_665
C23 H36F 3.0967 no 4_665
H23 C10 3.2192 no 3_565
H23 H10A 2.7276 no 3_565
H23 H10B 3.3476 no 3_565
H23 H10C 3.0746 no 3_565
H23 H15 3.2376 no 4_664
H23 O4B 3.3143 no 4_665
H23 H34A 3.3545 no 4_665
H23 H34B 3.5111 no 4_665
H23 H34D 3.1989 no 4_665
H23 H6BO 3.3231 no 4_665
C24 H16A 3.3055 no 4_664
C24 H16B 3.0056 no 4_664
C24 H5O 3.3784 no .
C24 H6BO 3.3532 no 4_665
C24 H36F 2.8139 no 4_665
C25 H37A 3.5854 no 4_664
C26 H27A 3.3632 no 2_555
C26 H27C 3.5948 no 2_555
C26 H35B 3.1132 no .
C26 H35C 3.5414 no 2_554
C26 H36F 3.3974 no 4_665
C26 H37B 3.4275 no 3_465
H26A H27A 3.4324 no 2_555
H26A H27C 3.2679 no 2_555
H26A C35 3.1613 no 2_554
H26A H35A 3.1431 no 2_554
H26A H35B 3.2730 no 2_554
H26A H35C 2.5802 no 2_554
H26A C36A 3.5757 no 3_465
H26A H36B 2.8263 no 3_465
H26A H36C 3.4655 no 3_465
H26A H36E 3.3631 no 3_465
H26A H37B 2.7882 no 3_465
H26B H13B 3.3483 no 1_565
H26B C27 3.5708 no 2_555
H26B H27A 3.0214 no 2_555
H26B H27C 3.2698 no 2_555
H26B H28B 3.0096 no 2_555
H26B H28C 3.3842 no 2_555
H26B H35B 2.8330 no .
H26B H36B 3.5449 no 3_465
H26B H36C 3.5503 no 3_465
H26B C36B 3.2223 no 4_665
H26B H36D 3.0009 no 4_665
H26B H36E 3.2367 no 4_665
H26B H36F 2.8935 no 4_665
H26B H37B 3.1850 no 3_465
H26C H27A 3.0899 no 2_555
H26C C35 3.2657 no .
H26C H35A 3.2630 no .
H26C H35B 2.5279 no .
H26C H36F 3.2625 no 4_665
C27 H8A 3.4959 no 2_554
C27 H8C 3.5344 no 2_554
C27 H16A 3.3369 no 4_664
C27 H17A 3.3382 no 4_664
C27 H26B 3.5708 no 2_554
C27 H35A 3.5108 no 2_554
C27 H37A 3.5691 no 4_664
H27A C8 3.4437 no 2_554
H27A H8A 3.2929 no 2_554
H27A H8B 3.5382 no 2_554
H27A H8C 2.9589 no 2_554
H27A C26 3.3632 no 2_554
H27A H26A 3.4324 no 2_554
H27A H26B 3.0214 no 2_554
H27A H26C 3.0899 no 2_554
H27A C35 2.9747 no 2_554
H27A H35A 2.6070 no 2_554
H27A H35B 2.6650 no 2_554
H27A H35C 3.1879 no 2_554
H27B C8 3.5641 no 2_554
H27B H8A 3.0349 no 2_554
H27B H8C 3.4948 no 2_554
H27B C16 3.5795 no 4_664
H27B H16A 3.2289 no 4_664
H27B H16B 3.4280 no 4_664
H27B C17 3.5816 no 4_664
H27B H17A 2.8801 no 4_664
H27C H8B 3.4599 no 2_554
H27C C16 3.3694 no 4_664
H27C H16A 2.7380 no 4_664
H27C C17 3.3254 no 4_664
H27C H17A 2.9130 no 4_664
H27C H17B 3.2576 no 4_664
H27C C26 3.5948 no 2_554
H27C H26A 3.2679 no 2_554
H27C H26B 3.2698 no 2_554
H27C C36A 3.4382 no 4_664
H27C H36A 3.3228 no 4_664
H27C H36B 2.9230 no 4_664
H27C H36C 3.5323 no 4_664
H27C C37B 3.2262 no 4_664
H27C H37A 2.7820 no 4_664
H27C H37B 2.8356 no 4_664
C28 H12C 3.2321 no 2_564
C28 H13B 3.0919 no 2_564
C28 H14A 3.0373 no 2_564
C28 H36E 3.1672 no 3_465
C28 H37A 3.1495 no 4_664
H28A C12 3.5988 no 2_564
H28A H12C 2.6879 no 2_564
H28A C13 3.3846 no 1_565
H28A H13A 3.4893 no 1_565
H28A H13B 3.2034 no 1_565
H28A H13B 3.2591 no 2_564
H28A H13C 2.9254 no 1_565
H28A C14 3.5389 no 2_564
H28A H14A 2.6177 no 2_564
H28A H36C 3.4822 no 3_465
H28A H36D 3.5885 no 4_665
H28A H36E 3.4119 no 3_465
H28B H13B 2.9614 no 2_564
H28B H14A 2.7739 no 2_564
H28B H26B 3.0096 no 2_554
H28B H35B 3.1057 no 2_554
H28B H35C 3.4924 no 2_554
H28B H36B 3.5336 no 3_465
H28B H36C 3.5065 no 3_465
H28B C36B 3.0343 no 3_465
H28B H36D 3.1109 no 3_465
H28B H36E 2.2266 no 3_465
H28B H36F 3.4183 no 3_465
H28B H37B 3.3827 no 3_465
H28C H12C 2.9494 no 2_564
H28C C13 3.5088 no 2_564
H28C H13B 2.5743 no 2_564
H28C H14A 3.2484 no 2_564
H28C H26B 3.3842 no 2_554
H28C C36A 3.5262 no 4_664
H28C H36A 3.3798 no 4_664
H28C H36C 3.0283 no 4_664
H28C C37B 2.9983 no 4_664
H28C H37A 2.2240 no 4_664
H28C H37B 3.0679 no 4_664
H28C H37C 3.3288 no 4_664
C30 H5 3.5849 no 1_565
C30 H13C 3.3021 no 1_565
C30 H14C 3.3160 no 1_565
C30 H31A 3.5300 no 4_675
C30 H31C 3.2663 no 4_675
C30 H36D 3.2393 no 4_665
H30A H5 3.2323 no 1_565
H30A H13C 3.2555 no 1_565
H30A C14 3.5898 no 1_565
H30A H14C 2.6228 no 1_565
H30A C31 3.0676 no 4_675
H30A H31A 2.6818 no 4_675
H30A H31B 3.4064 no 4_675
H30A H31C 2.6792 no 4_675
H30A O6B 2.8784 no 4_665
H30A H6BO 3.4753 no 4_665
H30A C36B 3.1972 no 4_665
H30A H36D 2.6324 no 4_665
H30B H12C 2.9962 no 2_564
H30B C13 3.4899 no 1_565
H30B H13C 2.5309 no 1_565
H30B H14C 3.2372 no 1_565
H30B H36D 3.0827 no 4_665
H30C H5 3.2954 no 1_565
H30C H31C 2.9681 no 4_675
H30C C34 3.5774 no 1_565
H30C H34A 3.1151 no 1_565
H30C H34C 3.1278 no 1_565
H30C H34D 3.2751 no 1_565
H30C H34F 2.9767 no 1_565
H30C O6A 3.4348 no 1_565
H30C H36A 3.4249 no 1_565
H30C O7B 3.0086 no 1_565
H30C H7BO 3.0778 no 1_565
C31 H5 3.4595 no 4_664
C31 H15 3.5649 no 4_664
C31 H30A 3.0676 no 4_674
C31 H32C 3.2197 no 4_674
H31A H14C 3.2607 no 4_664
H31A C30 3.5300 no 4_674
H31A H30A 2.6818 no 4_674
H31A H32C 2.9173 no 4_674
H31A H34A 2.9012 no 1_565
H31A H34D 2.9770 no 1_565
H31A O6A 2.8867 no 1_565
H31A H6AO 3.1989 no 1_565
H31A O6B 2.6308 no 1_565
H31A H6BO 3.1125 no 1_565
H31A H7BO 3.1524 no 1_565
H31B H12A 3.5382 no 2_564
H31B H12C 3.4103 no 2_564
H31B H30A 3.4064 no 4_674
H31B C32 3.5283 no 4_674
H31B H32A 3.3343 no 4_674
H31B H32C 2.8465 no 4_674
H31B H34A 3.5100 no 1_565
H31B H34D 3.5527 no 1_565
H31B H36A 3.4009 no 4_664
H31B C37B 3.5895 no 4_664
H31B H37A 2.9633 no 4_664
H31B H37C 3.5722 no 4_664
H31C C5 3.4705 no 4_664
H31C H5 2.6053 no 4_664
H31C H14C 3.2310 no 4_664
H31C C15 3.5387 no 4_664
H31C H15 2.7117 no 4_664
H31C C30 3.2663 no 4_674
H31C H30A 2.6792 no 4_674
H31C H30C 2.9681 no 4_674
H31C H32C 3.3870 no 4_674
H31C H36A 3.4736 no 4_664
H31C H37A 3.5155 no 4_664
C32 H5 3.5541 no 4_664
C32 H14B 3.1464 no 4_664
C32 H31B 3.5283 no 4_675
C32 H37C 3.1178 no 1_565
H32A C14 3.4575 no 4_664
H32A H14B 2.9507 no 4_664
H32A H14C 3.2530 no 4_664
H32A H31B 3.3343 no 4_675
H32A O6A 2.6977 no 1_565
H32A H6AO 3.4023 no 1_565
H32A C36A 3.0252 no 1_565
H32A H36A 2.9610 no 1_565
H32A H36C 2.8761 no 1_565
H32A O6B 3.5357 no 1_565
H32A O7B 2.9427 no 1_565
H32A H7BO 2.8559 no 1_565
H32A C37B 2.8946 no 1_565
H32A H37A 3.2633 no 1_565
H32A H37C 2.1990 no 1_565
H32B C5 3.5170 no 4_664
H32B H5 2.7040 no 4_664
H32B H10A 3.3983 no 3_565
H32B H10B 3.1681 no 3_565
H32B C14 3.2178 no 4_664
H32B H14B 2.4823 no 4_664
H32B H14C 3.1058 no 4_664
H32B H15 3.4399 no 4_664
H32B H37C 3.4448 no 1_565
H32C H12A 3.5281 no 3_565
H32C C31 3.2197 no 4_675
H32C H31A 2.9173 no 4_675
H32C H31B 2.8465 no 4_675
H32C H31C 3.3870 no 4_675
H32C H34A 3.1622 no 4_665
H32C H34D 3.0672 no 4_665
H32C O6B 3.5406 no 4_665
H32C H37C 3.4225 no 1_565
O3 H16B 2.9219 no 4_664
O3 H17A 3.3187 no 4_664
O3 H5O 2.9803 no 4_664
O4A H18 3.5378 no 4_664
O4A H5O 1.8988 no 4_664
O4A H35B 3.4084 no 4_664
O4A H35C 2.9319 no 4_664
O4A H6AO 1.8658 no .
O4A H36A 3.5071 no .
O4A H36B 3.0716 no .
O4B H18 2.7904 no 4_664
O4B H23 3.3143 no 4_664
O4B H5O 1.9366 no 4_664
O4B H35B 3.5403 no 4_664
O4B H35C 3.3677 no 4_664
O4B H6BO 1.7495 no .
O4B H36E 3.5862 no .
O4B H36F 2.8366 no .
O4B H7BO 2.9694 no .
C33 H18 3.3003 no 4_664
C33 H5O 2.7437 no 4_664
C33 H6AO 2.7759 no .
C33 H6BO 2.5857 no .
C33 H7BO 3.1089 no .
C34 H12A 3.5143 no 2_554
C34 H30C 3.5774 no 1_545
C34 H6AO 3.1567 no .
C34 H6BO 2.8881 no .
C34 H7BO 3.3274 no .
H34A H12A 3.3547 no 2_554
H34A H23 3.3545 no 4_664
H34A H30C 3.1151 no 1_545
H34A H31A 2.9012 no 1_545
H34A H31B 3.5100 no 1_545
H34A H32C 3.1622 no 4_664
H34A O6A 3.1865 no .
H34A H6AO 2.7018 no .
H34B H3 3.4805 no 2_554
H34B H8A 3.3171 no 2_554
H34B H10A 2.7931 no 2_554
H34B H12A 3.0450 no 2_554
H34B H12B 3.4098 no 2_554
H34B H18 3.3005 no 4_664
H34B H23 3.5111 no 4_664
H34C H12A 3.5895 no 2_554
H34C H12B 3.4802 no 2_554
H34C H30C 3.1278 no 1_545
H34C H6AO 3.5013 no .
H34D H12A 3.2941 no 2_554
H34D H23 3.1989 no 4_664
H34D H30C 3.2751 no 1_545
H34D H31A 2.9770 no 1_545
H34D H31B 3.5527 no 1_545
H34D H32C 3.0672 no 4_664
H34D O6B 2.7855 no .
H34D H6BO 2.3405 no .
H34D O7B 3.5167 no .
H34D H7BO 3.0456 no .
H34E H3 3.5388 no 2_554
H34E H8A 3.3082 no 2_554
H34E H10A 2.9039 no 2_554
H34E H12A 3.0802 no 2_554
H34E H12B 3.3583 no 2_554
H34E H18 3.4207 no 4_664
H34F H12B 3.5439 no 2_554
H34F H30C 2.9767 no 1_545
H34F H6BO 3.4208 no .
H34F O7B 3.3584 no .
H34F H7BO 3.2748 no .
O5 H16B 2.8750 no .
O5 H17B 3.4017 no 4_665
O5 H6BO 3.5718 no 4_665
O5 H36F 3.0458 no 4_665
H5O Mn1 2.9106 no .
H5O O2 3.4302 no .
H5O N1 3.3200 no .
H5O N2 2.8070 no .
H5O C16 3.2864 no .
H5O H16B 2.7368 no .
H5O C17 3.5385 no .
H5O H17B 3.0003 no 4_665
H5O C18 3.0383 no .
H5O H18 3.5370 no .
H5O C19 3.5785 no .
H5O C24 3.3784 no .
H5O O3 2.9803 no 4_665
H5O O4A 1.8988 no 4_665
H5O O4B 1.9366 no 4_665
H5O C33 2.7437 no 4_665
H5O H6AO 3.2574 no 4_665
H5O H6BO 2.9703 no 4_665
H5O C36B 3.5193 no 4_665
H5O H36E 3.5886 no 4_665
H5O H36F 2.8871 no 4_665
C35 H8B 3.2863 no 2_555
C35 H8C 3.5779 no .
C35 H9C 3.1450 no 2_555
C35 H17B 3.4487 no 4_665
C35 H26A 3.1613 no 2_555
C35 H26C 3.2657 no .
C35 H27A 2.9747 no 2_555
C35 H36B 3.3989 no 4_665
C35 H36E 2.9780 no 4_665
C35 H36F 2.7703 no 4_665
H35A Mn1 3.4105 no .
H35A O1 2.9491 no .
H35A H8B 2.8714 no 2_555
H35A H8C 2.8886 no .
H35A C9 3.1337 no 2_555
H35A H9B 3.4278 no 2_555
H35A H9C 2.1978 no 2_555
H35A H10C 3.3563 no 2_555
H35A H26A 3.1431 no 2_555
H35A H26C 3.2630 no .
H35A C27 3.5108 no 2_555
H35A H27A 2.6070 no 2_555
H35B Mn1 3.4582 no .
H35B O1 3.5861 no .
H35B O2 3.0450 no .
H35B H8C 3.4529 no .
H35B C19 3.2577 no .
H35B C26 3.1132 no .
H35B H26A 3.2730 no 2_555
H35B H26B 2.8330 no .
H35B H26C 2.5279 no .
H35B H27A 2.6650 no 2_555
H35B H28B 3.1057 no 2_555
H35B O4A 3.4084 no 4_665
H35B O4B 3.5403 no 4_665
H35B H6AO 3.5916 no 4_665
H35B H36B 3.5456 no 4_665
H35B H6BO 3.3934 no 4_665
H35B C36B 2.6287 no 4_665
H35B H36D 3.2913 no 4_665
H35B H36E 2.3809 no 4_665
H35B H36F 2.0523 no 4_665
H35C H8B 2.8557 no 2_555
H35C H9C 3.4500 no 2_555
H35C C17 3.5660 no 4_665
H35C H17B 2.7029 no 4_665
H35C C26 3.5414 no 2_555
H35C H26A 2.5802 no 2_555
H35C H27A 3.1879 no 2_555
H35C H28B 3.4924 no 2_555
H35C O4A 2.9319 no 4_665
H35C O4B 3.3677 no 4_665
H35C O6A 3.5955 no 4_665
H35C H6AO 3.1693 no 4_665
H35C C36A 3.3820 no 4_665
H35C H36B 2.5094 no 4_665
H35C H6BO 3.4608 no 4_665
H35C C36B 3.2504 no 4_665
H35C H36E 2.7409 no 4_665
H35C H36F 2.9790 no 4_665
H35C H37B 3.0593 no 4_665
O6A H14A 3.3165 no 4_654
O6A H14C 3.2610 no 4_654
O6A H30C 3.4348 no 1_545
O6A H31A 2.8867 no 1_545
O6A H32A 2.6977 no 1_545
O6A H34A 3.1865 no .
O6A H35C 3.5955 no 4_664
H6AO H17B 3.4133 no .
H6AO H31A 3.1989 no 1_545
H6AO H32A 3.4023 no 1_545
H6AO O4A 1.8658 no .
H6AO C33 2.7759 no .
H6AO C34 3.1567 no .
H6AO H34A 2.7018 no .
H6AO H34C 3.5013 no .
H6AO H5O 3.2574 no 4_664
H6AO H35B 3.5916 no 4_664
H6AO H35C 3.1693 no 4_664
C36A H14A 3.5839 no 4_654
C36A H16A 3.4761 no .
C36A H17B 3.3765 no .
C36A H26A 3.5757 no 3_565
C36A H27C 3.4382 no 4_665
C36A H28C 3.5262 no 4_665
C36A H32A 3.0252 no 1_545
C36A H35C 3.3820 no 4_664
H36A H15 3.4466 no .
H36A C16 3.5386 no .
H36A H16A 2.7908 no .
H36A H17B 3.2673 no .
H36A H27C 3.3228 no 4_665
H36A H28C 3.3798 no 4_665
H36A H30C 3.4249 no 1_545
H36A H31B 3.4009 no 4_665
H36A H31C 3.4736 no 4_665
H36A H32A 2.9610 no 1_545
H36A O4A 3.5071 no .
H36B H16A 3.2721 no .
H36B C17 3.5126 no .
H36B H17B 2.6998 no .
H36B H26A 2.8263 no 3_565
H36B H26B 3.5449 no 3_565
H36B H27C 2.9230 no 4_665
H36B H28B 3.5336 no 3_565
H36B O4A 3.0716 no .
H36B C35 3.3989 no 4_664
H36B H35B 3.5456 no 4_664
H36B H35C 2.5094 no 4_664
H36C H13A 3.3514 no 3_555
H36C H13B 3.0837 no 3_555
H36C C14 3.5835 no 4_654
H36C H14A 2.9731 no 4_654
H36C H14B 3.5251 no 4_654
H36C H26A 3.4655 no 3_565
H36C H26B 3.5503 no 3_565
H36C H27C 3.5323 no 4_665
H36C H28A 3.4822 no 3_565
H36C H28B 3.5065 no 3_565
H36C H28C 3.0283 no 4_665
H36C H32A 2.8761 no 1_545
O6B H14C 3.1117 no 4_654
O6B H30A 2.8784 no 4_664
O6B H31A 2.6308 no 1_545
O6B H32A 3.5357 no 1_545
O6B H32C 3.5406 no 4_664
O6B H34D 2.7855 no .
O6B H7BO 1.9953 no .
O6B H37B 3.3779 no .
O6B H37C 3.1913 no .
H6BO C23 3.2043 no 4_664
H6BO H23 3.3231 no 4_664
H6BO C24 3.3532 no 4_664
H6BO H30A 3.4753 no 4_664
H6BO H31A 3.1125 no 1_545
H6BO O4B 1.7495 no .
H6BO C33 2.5857 no .
H6BO C34 2.8881 no .
H6BO H34D 2.3405 no .
H6BO H34F 3.4208 no .
H6BO O5 3.5718 no 4_664
H6BO H5O 2.9703 no 4_664
H6BO H35B 3.3934 no 4_664
H6BO H35C 3.4608 no 4_664
H6BO O7B 2.8277 no .
H6BO H7BO 2.0276 no .
H6BO C37B 3.5790 no .
H6BO H37B 3.5407 no .
C36B H14A 3.1675 no 4_654
C36B H14C 3.0368 no 4_654
C36B H26B 3.2223 no 4_664
C36B H28B 3.0343 no 3_565
C36B H30A 3.1972 no 4_664
C36B H5O 3.5193 no 4_664
C36B H35B 2.6287 no 4_664
C36B H35C 3.2504 no 4_664
C36B H7BO 2.9182 no .
C36B H37B 3.4472 no .
C36B H37C 3.5995 no .
H36D C13 3.2909 no 4_654
H36D H13B 2.9986 no 4_654
H36D H13C 2.8367 no 4_654
H36D C14 3.0493 no 4_654
H36D H14A 2.8189 no 4_654
H36D H14C 2.4695 no 4_654
H36D C20 3.2422 no 4_664
H36D C21 2.9614 no 4_664
H36D H21 3.1860 no 4_664
H36D C22 3.2063 no 4_664
H36D H26B 3.0009 no 4_664
H36D H28A 3.5885 no 4_664
H36D H28B 3.1109 no 3_565
H36D C30 3.2393 no 4_664
H36D H30A 2.6324 no 4_664
H36D H30B 3.0827 no 4_664
H36D H35B 3.2913 no 4_664
H36E C14 3.4192 no 4_654
H36E H14A 2.7882 no 4_654
H36E H14C 3.1536 no 4_654
H36E H26A 3.3631 no 3_565
H36E H26B 3.2367 no 4_664
H36E C28 3.1672 no 3_565
H36E H28A 3.4119 no 3_565
H36E H28B 2.2266 no 3_565
H36E O4B 3.5862 no .
H36E H5O 3.5886 no 4_664
H36E C35 2.9780 no 4_664
H36E H35B 2.3809 no 4_664
H36E H35C 2.7409 no 4_664
H36E O7B 3.4315 no .
H36E H7BO 2.7818 no .
H36E C37B 3.1929 no .
H36E H37B 2.6980 no .
H36E H37C 3.0818 no .
H36F O2 3.2859 no 4_664
H36F C19 2.6319 no 4_664
H36F C20 2.7895 no 4_664
H36F C21 3.0412 no 4_664
H36F C22 3.2161 no 4_664
H36F C23 3.0967 no 4_664
H36F C24 2.8139 no 4_664
H36F C26 3.3974 no 4_664
H36F H26B 2.8935 no 4_664
H36F H26C 3.2625 no 4_664
H36F H28B 3.4183 no 3_565
H36F O4B 2.8366 no .
H36F O5 3.0458 no 4_664
H36F H5O 2.8871 no 4_664
H36F C35 2.7703 no 4_664
H36F H35B 2.0523 no 4_664
H36F H35C 2.9790 no 4_664
H36F H7BO 3.4571 no .
O7B H15 3.3445 no .
O7B H16A 2.9729 no .
O7B H17B 3.1246 no .
O7B H30C 3.0086 no 1_545
O7B H32A 2.9427 no 1_545
O7B H34D 3.5167 no .
O7B H34F 3.3584 no .
O7B H6BO 2.8277 no .
O7B H36E 3.4315 no .
H7BO H17B 3.3936 no .
H7BO H30C 3.0778 no 1_545
H7BO H31A 3.1524 no 1_545
H7BO H32A 2.8559 no 1_545
H7BO O4B 2.9694 no .
H7BO C33 3.1089 no .
H7BO C34 3.3274 no .
H7BO H34D 3.0456 no .
H7BO H34F 3.2748 no .
H7BO O6B 1.9953 no .
H7BO H6BO 2.0276 no .
H7BO C36B 2.9182 no .
H7BO H36E 2.7818 no .
H7BO H36F 3.4571 no .
C37B H16A 3.3639 no .
C37B H27C 3.2262 no 4_665
C37B H28C 2.9983 no 4_665
C37B H31B 3.5895 no 4_665
C37B H32A 2.8946 no 1_545
C37B H6BO 3.5790 no .
C37B H36E 3.1929 no .
H37A H13B 3.3866 no 3_555
H37A H16A 3.0156 no .
H37A C20 3.5250 no 4_665
H37A C21 3.1777 no 4_665
H37A H21 2.8211 no 4_665
H37A C25 3.5854 no 4_665
H37A C27 3.5691 no 4_665
H37A H27C 2.7820 no 4_665
H37A C28 3.1495 no 4_665
H37A H28C 2.2240 no 4_665
H37A H31B 2.9633 no 4_665
H37A H31C 3.5155 no 4_665
H37A H32A 3.2633 no 1_545
H37B H16A 3.5176 no .
H37B H17B 3.3095 no .
H37B C26 3.4275 no 3_565
H37B H26A 2.7882 no 3_565
H37B H26B 3.1850 no 3_565
H37B H27C 2.8356 no 4_665
H37B H28B 3.3827 no 3_565
H37B H28C 3.0679 no 4_665
H37B H35C 3.0593 no 4_664
H37B O6B 3.3779 no .
H37B H6BO 3.5407 no .
H37B C36B 3.4472 no .
H37B H36E 2.6980 no .
H37C H13A 3.2361 no 3_555
H37C H13B 3.2389 no 3_555
H37C C14 3.3628 no 4_654
H37C H14A 2.9242 no 4_654
H37C H14B 3.1824 no 4_654
H37C H14C 3.4433 no 4_654
H37C H28C 3.3288 no 4_665
H37C H31B 3.5722 no 4_665
H37C C32 3.1178 no 1_545
H37C H32A 2.1990 no 1_545
H37C H32B 3.4448 no 1_545
H37C H32C 3.4225 no 1_545
H37C O6B 3.1913 no .
H37C C36B 3.5995 no .
H37C H36E 3.0818 no .

loop_
_geom_hbond_atom_site_label_D
_geom_hbond_atom_site_label_H
_geom_hbond_atom_site_label_A
_geom_hbond_site_symmetry_A
_geom_hbond_distance_DA
_geom_hbond_distance_DH
_geom_hbond_distance_HA
_geom_hbond_angle_DHA
_geom_hbond_publ_flag
O5 H5O O4A 4_665 2.695(5) 0.827 1.899 161.4 no
O5 H5O O4B 4_665 2.720(8) 0.827 1.937 157.9 no
O6A H6AO O4A . 2.716(9) 0.850 1.866 179.0 no
O6B H6BO O4A . 2.516(10) 0.850 1.725 153.6 no
O6B H6BO O4B . 2.599(12) 0.850 1.749 179.0 no
O7B H7BO O4A . 2.845(8) 0.851 2.415 112.0 no
O7B H7BO O6A . 1.595(11) 0.851 0.846 140.1 no
O7B H7BO O6B . 2.846(10) 0.851 1.995 179.2 no

loop_
_geom_torsion_atom_site_label_1
_geom_torsion_atom_site_label_2
_geom_torsion_atom_site_label_3
_geom_torsion_atom_site_label_4
_geom_torsion
_geom_torsion_publ_flag
O1 Mn1 O2 C19 156.7(2) no
O2 Mn1 O1 C1 166.1(2) no
O1 Mn1 N1 C15 10.2(2) no
O1 Mn1 N1 C16 -163.71(15) no
N1 Mn1 O1 C1 -20.7(2) no
O1 Mn1 O3 C33 -79.0(3) no
O3 Mn1 O1 C1 74.5(2) no
O2 Mn1 N2 C17 -169.7(2) no
O2 Mn1 N2 C18 14.0(3) no
N2 Mn1 O2 C19 -16.9(2) no
O2 Mn1 O3 C33 -174.2(3) no
O3 Mn1 O2 C19 -106.7(2) no
N1 Mn1 N2 C17 16.6(2) no
N1 Mn1 N2 C18 -159.8(3) no
N2 Mn1 N1 C15 -175.5(2) no
N2 Mn1 N1 C16 10.62(16) no
N1 Mn1 O3 C33 12.2(3) no
O3 Mn1 N1 C15 -86.5(2) no
O3 Mn1 N1 C16 99.65(15) no
N2 Mn1 O3 C33 94.6(3) no
O3 Mn1 N2 C17 -78.6(2) no
O3 Mn1 N2 C18 105.0(3) no
Mn1 O1 C1 C2 -160.73(16) no
Mn1 O1 C1 C6 20.2(4) no
Mn1 O2 C19 C20 -170.22(17) no
Mn1 O2 C19 C24 11.5(4) no
Mn1 N1 C15 C6 0.4(4) no
Mn1 N1 C16 C17 -33.8(3) no
C15 N1 C16 C17 152.0(3) no
C16 N1 C15 C6 173.8(3) no
Mn1 N2 C17 C16 -38.6(3) no
Mn1 N2 C18 C24 -6.5(6) no
C17 N2 C18 C24 177.5(3) no
C18 N2 C17 C16 137.8(3) no
O1 C1 C2 C3 -175.3(2) no
O1 C1 C2 C7 4.1(4) no
O1 C1 C6 C5 174.6(2) no
O1 C1 C6 C15 -3.0(4) no
C2 C1 C6 C5 -4.4(4) no
C2 C1 C6 C15 177.9(2) no
C6 C1 C2 C3 3.8(4) no
C6 C1 C2 C7 -176.8(2) no
C1 C2 C3 C4 -0.1(4) no
C1 C2 C7 C8 -62.3(3) no
C1 C2 C7 C9 59.1(3) no
C1 C2 C7 C10 177.6(2) no
C3 C2 C7 C8 117.1(3) no
C3 C2 C7 C9 -121.5(3) no
C3 C2 C7 C10 -3.1(4) no
C7 C2 C3 C4 -179.5(2) no
C2 C3 C4 C5 -2.9(4) no
C2 C3 C4 C11 176.2(3) no
C3 C4 C5 C6 2.3(4) no
C3 C4 C11 C12 -52.8(3) no
C3 C4 C11 C13 66.6(3) no
C3 C4 C11 C14 -173.1(2) no
C5 C4 C11 C12 126.2(3) no
C5 C4 C11 C13 -114.3(3) no
C5 C4 C11 C14 6.0(4) no
C11 C4 C5 C6 -176.8(2) no
C4 C5 C6 C1 1.4(4) no
C4 C5 C6 C15 179.1(2) no
C1 C6 C15 N1 -6.9(5) no
C5 C6 C15 N1 175.3(3) no
N1 C16 C17 N2 45.5(3) no
N2 C18 C24 C19 -4.8(6) no
N2 C18 C24 C23 177.5(3) no
O2 C19 C20 C21 179.8(3) no
O2 C19 C20 C25 -0.2(4) no
O2 C19 C24 C18 2.8(5) no
O2 C19 C24 C23 -179.6(3) no
C20 C19 C24 C18 -175.5(3) no
C20 C19 C24 C23 2.1(5) no
C24 C19 C20 C21 -1.8(4) no
C24 C19 C20 C25 178.2(3) no
C19 C20 C21 C22 -0.5(5) no
C19 C20 C25 C26 62.3(3) no
C19 C20 C25 C27 -59.5(4) no
C19 C20 C25 C28 -179.4(3) no
C21 C20 C25 C26 -117.6(3) no
C21 C20 C25 C27 120.5(3) no
C21 C20 C25 C28 0.6(4) no
C25 C20 C21 C22 179.5(3) no
C20 C21 C22 C23 2.6(5) no
C20 C21 C22 C29 -177.5(3) no
C21 C22 C23 C24 -2.3(5) no
C21 C22 C29 C30 57.6(4) no
C21 C22 C29 C31 -62.5(3) no
C21 C22 C29 C32 176.7(2) no
C23 C22 C29 C30 -122.4(3) no
C23 C22 C29 C31 117.5(3) no
C23 C22 C29 C32 -3.3(4) no
C29 C22 C23 C24 177.8(3) no
C22 C23 C24 C18 177.8(3) no
C22 C23 C24 C19 0.0(5) no
Mn1 O3 C33 O4A -92.7(4) no
Mn1 O3 C33 O4B -133.3(3) no
Mn1 O3 C33 C34 74.1(4) no
